data_7107726
loop_
_publ_author_name
'Drew A. Fowler'
'Simon J. Teat'
'Gary A. Baker'
'Jerry L. Atwood'

_publ_section_title
;
 Ionic galleries: a bilayered host-guest cocrystal of C-propyl
 pyrogallol[4]arene with an ionic liquid
;
_journal_name_full Chem.Commun.
_journal_page_first 5262
_journal_paper_doi 10.1039/c2cc31510f
_journal_volume 48
_journal_year 2012
_chemical_formula_moiety '2(C40 H48 O12), 5(C6 H11 N2), 5(C2 H5 O4 S), 2(O)'
_chemical_formula_sum 'C120 H176 N10 O46 S5'
_chemical_formula_weight 2655.01
_chemical_name_common 2dfc3ca
_chemical_name_systematic
;
?
;
_space_group_IT_number 4
_symmetry_cell_setting monoclinic
_symmetry_space_group_name_Hall 'P 2yb'
_symmetry_space_group_name_H-M 'P 1 21 1'
_atom_sites_solution_hydrogens geom
_atom_sites_solution_primary direct
_atom_sites_solution_secondary difmap
_audit_creation_method SHELXL-97
_cell_angle_alpha 90.00
_cell_angle_beta 106.418(2)
_cell_angle_gamma 90.00
_cell_formula_units_Z 2
_cell_length_a 11.6614(14)
_cell_length_b 45.415(6)
_cell_length_c 12.8123(16)
_cell_measurement_reflns_used 9849
_cell_measurement_temperature 100(2)
_cell_measurement_theta_max 26.84
_cell_measurement_theta_min 2.93
_cell_volume 6508.8(14)
_computing_cell_refinement 'Bruker SAINTv7.34a'
_computing_data_collection 'Bruker Apex2'
_computing_data_reduction 'Bruker SAINTv7.34a'
_computing_molecular_graphics 'X-Seed (Atwood & Barbour, 2003; Barbour, 2001)'
_computing_publication_material 'X-Seed (Atwood & Barbour, 2003; Barbour, 2001)'
_computing_structure_refinement 'SHELXL-97 (Sheldrick, 1997)'
_computing_structure_solution 'SHELXS-97 (Sheldrick, 1990)'
_diffrn_ambient_temperature 100(2)
_diffrn_measured_fraction_theta_full 0.992
_diffrn_measured_fraction_theta_max 0.992
_diffrn_measurement_device_type 'Bruker Apex II CCD diffractometer'
_diffrn_measurement_method '\w rotation with narrow frames'
_diffrn_radiation_monochromator 'silicon 111'
_diffrn_radiation_source 'Advanced Light Source station 11.3.1'
_diffrn_radiation_type synchrotron
_diffrn_radiation_wavelength 0.77490
_diffrn_reflns_av_R_equivalents 0.0705
_diffrn_reflns_av_sigmaI/netI 0.0780
_diffrn_reflns_limit_h_max 13
_diffrn_reflns_limit_h_min -13
_diffrn_reflns_limit_k_max 52
_diffrn_reflns_limit_k_min -52
_diffrn_reflns_limit_l_max 14
_diffrn_reflns_limit_l_min -14
_diffrn_reflns_number 60679
_diffrn_reflns_theta_full 26.84
_diffrn_reflns_theta_max 26.84
_diffrn_reflns_theta_min 2.93
_exptl_absorpt_coefficient_mu 0.221
_exptl_absorpt_correction_T_max 0.99
_exptl_absorpt_correction_T_min 0.72
_exptl_absorpt_correction_type multi-scan
_exptl_absorpt_process_details 'SADABS 2004 Bruker AXS, Madison, WI'
_exptl_crystal_colour colorless
_exptl_crystal_density_diffrn 1.355
_exptl_crystal_density_method 'not measured'
_exptl_crystal_description prism
_exptl_crystal_F_000 2828
_exptl_crystal_size_max 0.15
_exptl_crystal_size_mid 0.05
_exptl_crystal_size_min 0.05
_refine_diff_density_max 0.954
_refine_diff_density_min -0.581
_refine_diff_density_rms 0.091
_refine_ls_abs_structure_details 'Flack H D (1983), Acta Cryst. A39, 876-881'
_refine_ls_abs_structure_Flack 0.46(8)
_refine_ls_extinction_method none
_refine_ls_goodness_of_fit_ref 1.050
_refine_ls_hydrogen_treatment constr
_refine_ls_matrix_type full
_refine_ls_number_parameters 1653
_refine_ls_number_reflns 21327
_refine_ls_number_restraints 98
_refine_ls_restrained_S_all 1.055
_refine_ls_R_factor_all 0.0981
_refine_ls_R_factor_gt 0.0859
_refine_ls_shift/su_max 0.002
_refine_ls_shift/su_mean 0.000
_refine_ls_structure_factor_coef Fsqd
_refine_ls_weighting_details 'calc w=1/[\s^2^(Fo^2^)+(0.1293P)^2^+11.4110P] where P=(Fo^2^+2Fc^2^)/3'
_refine_ls_weighting_scheme calc
_refine_ls_wR_factor_gt 0.2234
_refine_ls_wR_factor_ref 0.2336
_reflns_number_gt 18120
_reflns_number_total 21327
_reflns_threshold_expression >2sigma(I)
_cod_data_source_file c2cc31510f.txt
_cod_data_source_block C:\xtals\Completed\2dfc3ca\2DFC3C.CIF
_cod_original_sg_symbol_H-M P21
_cod_database_code 7107726

loop_
_symmetry_equiv_pos_as_xyz
'x, y, z'
'-x, y+1/2, -z'

loop_
_atom_site_label
_atom_site_type_symbol
_atom_site_fract_x
_atom_site_fract_y
_atom_site_fract_z
_atom_site_U_iso_or_equiv
_atom_site_adp_type
_atom_site_occupancy
_atom_site_symmetry_multiplicity
_atom_site_calc_flag
_atom_site_refinement_flags
_atom_site_disorder_assembly
_atom_site_disorder_group
S1 S 0.18355(16) 0.34477(4) 0.50009(14) 0.0441(4) Uani 1 1 d . A .
O1 O -0.5764(4) 0.20694(10) 0.3517(3) 0.0319(10) Uani 1 1 d . . .
H1 H -0.5992 0.2029 0.2850 0.038 Uiso 1 1 calc R . .
N1 N -0.3139(9) 0.1621(3) 0.1871(7) 0.093(3) Uani 1 1 d . . .
C1 C -0.3039(5) 0.24965(14) 0.3590(4) 0.0243(12) Uani 1 1 d . . .
H25 H -0.2768 0.2646 0.3196 0.029 Uiso 1 1 calc R . .
S2 S 0.30374(17) 0.14646(4) 0.63461(13) 0.0400(4) Uani 1 1 d . . .
O2 O -0.4168(4) 0.18277(10) 0.5268(3) 0.0321(10) Uani 1 1 d . . .
H2 H -0.4904 0.1797 0.5006 0.039 Uiso 1 1 calc R . .
N2 N -0.2194(8) 0.17113(18) 0.0745(9) 0.083(3) Uani 1 1 d . . .
C2 C -0.4233(5) 0.24071(13) 0.3221(5) 0.0241(12) Uani 1 1 d . . .
S3 S 0.2559(3) 0.13001(5) 0.13159(18) 0.0691(7) Uani 1 1 d . B .
O3 O -0.1912(3) 0.20123(9) 0.5981(3) 0.0251(9) Uani 1 1 d . . .
H3 H -0.1205 0.2009 0.5941 0.030 Uiso 1 1 calc R . .
N3 N -0.2737(5) 0.11356(12) -0.3023(5) 0.0416(14) Uani 1 1 d . . .
C3 C -0.4620(5) 0.21777(13) 0.3779(5) 0.0214(12) Uani 1 1 d . . .
S4 S 0.76447(15) 0.04829(3) 0.48614(12) 0.0329(4) Uani 1 1 d . . .
O4 O 0.0089(4) 0.19313(9) 0.5250(3) 0.0292(9) Uani 1 1 d . . .
H4 H 0.0461 0.1771 0.5304 0.035 Uiso 1 1 calc R . .
N4 N -0.0940(6) 0.10354(16) -0.2242(6) 0.0558(18) Uani 1 1 d . . .
C4 C -0.3816(5) 0.20497(13) 0.4691(5) 0.0225(12) Uani 1 1 d . . .
S5 S 0.7371(2) 0.07102(4) -0.00337(17) 0.0530(5) Uani 1 1 d . . .
O5 O 0.1250(4) 0.16775(10) 0.3832(3) 0.0316(10) Uani 1 1 d . . .
H5 H 0.1997 0.1668 0.4091 0.038 Uiso 1 1 calc R . .
N5 N 0.2147(7) 0.26200(18) -0.2647(8) 0.075(2) Uani 1 1 d . . .
C5 C -0.2651(5) 0.21509(13) 0.5050(4) 0.0203(11) Uani 1 1 d . . .
O6 O 0.1689(4) 0.20177(9) 0.2183(3) 0.0266(9) Uani 1 1 d . . .
H6 H 0.1757 0.1835 0.2282 0.032 Uiso 1 1 calc R . .
N6 N 0.2974(7) 0.24898(18) -0.3845(9) 0.082(3) Uani 1 1 d . . .
C6 C -0.2218(5) 0.23763(12) 0.4517(4) 0.0217(12) Uani 1 1 d . . .
O7 O 0.1582(4) 0.22381(10) 0.0075(3) 0.0313(10) Uani 1 1 d . . .
H7 H 0.1718 0.2111 0.0572 0.038 Uiso 1 1 calc R . .
N7 N 0.6208(6) 0.56639(18) 0.0687(6) 0.0625(19) Uani 1 1 d . . .
C7 C -0.0952(5) 0.24971(14) 0.4919(5) 0.0251(13) Uani 1 1 d . . .
H26 H -0.0601 0.2415 0.5666 0.030 Uiso 1 1 calc R . .
O8 O -0.0071(4) 0.21132(11) -0.1870(3) 0.0345(10) Uani 1 1 d . . .
H8 H 0.0581 0.2028 -0.1587 0.041 Uiso 1 1 calc R . .
N8 N 0.7066(7) 0.52924(18) 0.0194(7) 0.064(2) Uani 1 1 d . . .
C8 C 0.0041(5) 0.25429(13) 0.3381(4) 0.0240(12) Uani 1 1 d . . .
H27 H -0.0236 0.2740 0.3269 0.029 Uiso 1 1 calc R . .
O9 O -0.2347(3) 0.23220(10) -0.2346(3) 0.0284(9) Uani 1 1 d . . .
H9 H -0.2020 0.2211 -0.2701 0.034 Uiso 1 1 calc R . .
N9 N 0.2636(16) 0.4409(4) 0.3940(16) 0.063(5) Uiso 0.40 1 d PDU A 1
C9 C -0.0198(5) 0.23814(13) 0.4225(5) 0.0227(12) Uani 1 1 d . . .
O10 O -0.4230(4) 0.20941(11) -0.1631(4) 0.0395(11) Uani 1 1 d . . .
H10 H -0.3663 0.2173 -0.1813 0.047 Uiso 1 1 calc R . .
N10 N 0.1576(16) 0.4404(4) 0.5140(14) 0.063(5) Uiso 0.40 1 d PDU A 1
C10 C 0.0270(5) 0.20919(13) 0.4398(5) 0.0270(13) Uani 1 1 d . . .
O11 O -0.5516(4) 0.17947(11) -0.0560(4) 0.0423(12) Uani 1 1 d . . .
H11 H -0.5388 0.1766 -0.1175 0.051 Uiso 1 1 d . . .
C11 C 0.0899(5) 0.19678(13) 0.3717(5) 0.0250(12) Uani 1 1 d . . .
O12 O -0.5951(4) 0.20115(9) 0.1278(3) 0.0291(9) Uani 1 1 d . . .
H12 H -0.6316 0.1878 0.0859 0.035 Uiso 1 1 calc R . .
C12 C 0.1089(5) 0.21360(14) 0.2863(5) 0.0252(13) Uani 1 1 d . . .
O13 O 0.7934(3) 0.46682(10) 0.3865(3) 0.0283(9) Uani 1 1 d . . .
H13 H 0.7678 0.4809 0.4161 0.034 Uiso 1 1 calc R . .
C13 C 0.0668(5) 0.24270(13) 0.2697(4) 0.0221(12) Uani 1 1 d . . .
O14 O 0.5703(4) 0.48900(10) 0.3423(3) 0.0313(10) Uani 1 1 d . . .
H14 H 0.5068 0.4984 0.3150 0.038 Uiso 1 1 calc R . .
C14 C 0.0943(5) 0.26039(13) 0.1782(5) 0.0277(13) Uani 1 1 d . . .
H29 H 0.1770 0.2550 0.1768 0.033 Uiso 1 1 calc R . .
O15 O 0.4005(4) 0.47810(10) 0.1472(3) 0.0309(10) Uani 1 1 d . . .
H15 H 0.3711 0.4816 0.0806 0.037 Uiso 1 1 calc R . .
C15 C -0.1097(5) 0.26231(13) 0.0386(4) 0.0222(12) Uani 1 1 d . . .
H30 H -0.1357 0.2735 0.0903 0.027 Uiso 1 1 calc R . .
O16 O 0.3792(3) 0.49922(9) -0.0665(3) 0.0273(9) Uani 1 1 d . . .
H16 H 0.3829 0.5177 -0.0683 0.033 Uiso 1 1 calc R . .
C16 C 0.0089(5) 0.25212(13) 0.0670(5) 0.0247(12) Uani 1 1 d . . .
O17 O 0.4266(4) 0.53297(9) -0.2304(4) 0.0313(10) Uani 1 1 d . . .
H17 H 0.3574 0.5339 -0.2735 0.038 Uiso 1 1 calc R . .
C17 C 0.0437(5) 0.23495(14) -0.0089(5) 0.0253(13) Uani 1 1 d . . .
O18 O 0.5455(4) 0.50840(9) -0.3684(3) 0.0287(9) Uani 1 1 d . . .
H18 H 0.5036 0.5237 -0.3774 0.034 Uiso 1 1 calc R . .
C18 C -0.0369(5) 0.22864(13) -0.1096(5) 0.0255(13) Uani 1 1 d . . .
O19 O 0.7475(3) 0.49769(9) -0.4480(3) 0.0240(8) Uani 1 1 d . . .
H19 H 0.6760 0.4976 -0.4464 0.029 Uiso 1 1 calc R . .
C19 C -0.1528(5) 0.23960(13) -0.1370(5) 0.0264(13) Uani 1 1 d . . .
O20 O 0.9787(3) 0.51196(10) -0.3843(3) 0.0314(10) Uani 1 1 d . B .
H20 H 1.0521 0.5097 -0.3766 0.038 Uiso 1 1 calc R . .
C20 C -0.1910(5) 0.25662(14) -0.0625(5) 0.0248(13) Uani 1 1 d . . .
O21 O 1.1353(4) 0.48681(10) -0.2102(3) 0.0319(10) Uani 1 1 d . . .
H21 H 1.1650 0.4889 -0.1428 0.038 Uiso 1 1 calc R . .
C21 C -0.3185(5) 0.26917(15) -0.0901(5) 0.0302(14) Uani 1 1 d . . .
H31 H -0.3540 0.2663 -0.1702 0.036 Uiso 1 1 calc R . .
O22 O 1.1537(4) 0.49481(10) 0.0223(3) 0.0294(9) Uani 1 1 d . . .
H22 H 1.1545 0.5127 0.0388 0.035 Uiso 1 1 calc R . .
C22 C -0.4181(5) 0.26042(14) 0.0634(4) 0.0240(12) Uani 1 1 d . . .
H32 H -0.3857 0.2788 0.0932 0.029 Uiso 1 1 calc R . .
O23 O 1.1269(4) 0.51489(10) 0.2192(4) 0.0367(10) Uani 1 1 d . B .
H23 H 1.0803 0.5245 0.2456 0.044 Uiso 1 1 calc R . .
C23 C -0.3946(5) 0.25056(14) -0.0341(5) 0.0280(13) Uani 1 1 d . . .
O24 O 0.9932(4) 0.48571(11) 0.3233(3) 0.0393(11) Uani 1 1 d . . .
H24 H 0.9501 0.4751 0.3505 0.047 Uiso 1 1 calc R . .
C24 C -0.4370(5) 0.22325(15) -0.0717(5) 0.0304(14) Uani 1 1 d . . .
C25 C -0.5083(5) 0.20643(14) -0.0196(5) 0.0282(13) Uani 1 1 d . . .
C26 C -0.5287(5) 0.21752(15) 0.0760(5) 0.0268(13) Uani 1 1 d . . .
C27 C -0.4860(5) 0.24458(13) 0.1169(4) 0.0227(12) Uani 1 1 d . . .
C28 C -0.5085(5) 0.25532(14) 0.2223(4) 0.0236(12) Uani 1 1 d . . .
H28 H -0.5913 0.2491 0.2202 0.028 Uiso 1 1 calc R . .
C29 C -0.0930(6) 0.28321(14) 0.5035(5) 0.0295(13) Uani 1 1 d . . .
H29A H -0.1316 0.2920 0.4315 0.035 Uiso 1 1 calc R . .
H29B H -0.0087 0.2899 0.5262 0.035 Uiso 1 1 calc R . .
C30 C -0.1559(7) 0.29491(16) 0.5859(6) 0.0423(17) Uani 1 1 d . . .
H30A H -0.2355 0.2855 0.5710 0.051 Uiso 1 1 calc R . .
H30B H -0.1089 0.2890 0.6600 0.051 Uiso 1 1 calc R . .
C31 C -0.1719(9) 0.3282(2) 0.5832(7) 0.066(2) Uani 1 1 d . . .
H31A H -0.2116 0.3340 0.6379 0.099 Uiso 1 1 calc R . .
H31B H -0.2209 0.3342 0.5108 0.099 Uiso 1 1 calc R . .
H31C H -0.0935 0.3377 0.5990 0.099 Uiso 1 1 calc R . .
C32 C 0.0929(5) 0.29428(13) 0.1988(5) 0.0263(13) Uani 1 1 d . . .
H32A H 0.0101 0.3004 0.1942 0.032 Uiso 1 1 calc R . .
H32B H 0.1430 0.2985 0.2736 0.032 Uiso 1 1 calc R . .
C33 C 0.1377(6) 0.31267(14) 0.1193(5) 0.0324(14) Uani 1 1 d . . .
H33A H 0.2213 0.3071 0.1250 0.039 Uiso 1 1 calc R . .
H33B H 0.0886 0.3084 0.0443 0.039 Uiso 1 1 calc R . .
C34 C 0.1323(7) 0.34518(15) 0.1409(6) 0.0402(16) Uani 1 1 d . . .
H34A H 0.1623 0.3562 0.0883 0.060 Uiso 1 1 calc R . .
H34B H 0.1818 0.3496 0.2148 0.060 Uiso 1 1 calc R . .
H34C H 0.0494 0.3509 0.1336 0.060 Uiso 1 1 calc R . .
C35 C -0.3213(5) 0.30198(14) -0.0697(5) 0.0265(13) Uani 1 1 d . . .
H35A H -0.2836 0.3059 0.0086 0.032 Uiso 1 1 calc R . .
H35B H -0.4056 0.3085 -0.0872 0.032 Uiso 1 1 calc R . .
C36 C -0.2568(6) 0.32012(16) -0.1368(6) 0.0376(16) Uani 1 1 d . . .
H36A H -0.1745 0.3125 -0.1239 0.045 Uiso 1 1 calc R . .
H36B H -0.2986 0.3175 -0.2150 0.045 Uiso 1 1 calc R . .
C37 C -0.2506(7) 0.35303(17) -0.1096(7) 0.0467(18) Uani 1 1 d . . .
H37A H -0.2084 0.3634 -0.1547 0.070 Uiso 1 1 calc R . .
H37B H -0.2077 0.3558 -0.0326 0.070 Uiso 1 1 calc R . .
H37C H -0.3318 0.3609 -0.1240 0.070 Uiso 1 1 calc R . .
C38 C -0.5046(5) 0.28949(13) 0.2312(5) 0.0254(12) Uani 1 1 d . . .
H38A H -0.4219 0.2962 0.2388 0.030 Uiso 1 1 calc R . .
H38B H -0.5567 0.2979 0.1630 0.030 Uiso 1 1 calc R . .
C39 C -0.5453(5) 0.30149(15) 0.3287(5) 0.0313(14) Uani 1 1 d . . .
H39A H -0.6284 0.2951 0.3211 0.038 Uiso 1 1 calc R . .
H39B H -0.4936 0.2931 0.3973 0.038 Uiso 1 1 calc R . .
C40 C -0.5392(7) 0.33467(17) 0.3349(6) 0.0445(17) Uani 1 1 d . . .
H40A H -0.5658 0.3414 0.3969 0.067 Uiso 1 1 calc R . .
H40B H -0.5912 0.3431 0.2676 0.067 Uiso 1 1 calc R . .
H40C H -0.4567 0.3411 0.3442 0.067 Uiso 1 1 calc R . .
C41 C 0.6627(5) 0.43709(13) 0.1142(5) 0.0238(12) Uani 1 1 d . . .
H41 H 0.6864 0.4257 0.0616 0.029 Uiso 1 1 calc R . .
C42 C 0.7463(5) 0.44233(12) 0.2150(4) 0.0213(12) Uani 1 1 d . . .
C43 C 0.7106(5) 0.46011(13) 0.2877(5) 0.0233(12) Uani 1 1 d . . .
C44 C 0.5950(5) 0.47193(13) 0.2654(5) 0.0267(13) Uani 1 1 d . . .
C45 C 0.5132(5) 0.46541(13) 0.1640(5) 0.0232(12) Uani 1 1 d . . .
C46 C 0.5451(5) 0.44799(12) 0.0877(5) 0.0222(12) Uani 1 1 d . . .
C47 C 0.4581(5) 0.44014(13) -0.0218(4) 0.0215(12) Uani 1 1 d . . .
H47 H 0.3768 0.4459 -0.0172 0.026 Uiso 1 1 calc R . .
C48 C 0.5462(5) 0.44732(13) -0.1827(5) 0.0208(12) Uani 1 1 d . B .
H48 H 0.5749 0.4277 -0.1711 0.025 Uiso 1 1 calc R . .
C49 C 0.4814(5) 0.45861(13) -0.1152(4) 0.0212(12) Uani 1 1 d . . .
C50 C 0.4422(5) 0.48740(14) -0.1320(5) 0.0261(13) Uani 1 1 d . . .
C51 C 0.4620(5) 0.50423(14) -0.2161(5) 0.0259(13) Uani 1 1 d . . .
C52 C 0.5255(5) 0.49196(13) -0.2836(5) 0.0238(12) Uani 1 1 d . B .
C53 C 0.5710(5) 0.46361(14) -0.2665(5) 0.0257(13) Uani 1 1 d . . .
C54 C 0.6431(5) 0.45100(13) -0.3393(5) 0.0240(12) Uani 1 1 d . B 1
H54 H 0.6076 0.4592 -0.4138 0.029 Uiso 1 1 calc R B 1
C55 C 0.8539(5) 0.44978(13) -0.2063(5) 0.0256(13) Uani 1 1 d . B .
H55 H 0.8233 0.4363 -0.1642 0.031 Uiso 1 1 calc R . .
C56 C 0.7744(5) 0.46182(12) -0.3008(4) 0.0206(11) Uani 1 1 d . . .
C57 C 0.8192(5) 0.48354(13) -0.3547(4) 0.0248(12) Uani 1 1 d . B .
C58 C 0.9405(5) 0.49100(13) -0.3252(4) 0.0245(12) Uani 1 1 d . . .
C59 C 1.0173(5) 0.47787(13) -0.2315(5) 0.0233(12) Uani 1 1 d . B .
C60 C 0.9751(5) 0.45673(12) -0.1720(4) 0.0173(11) Uani 1 1 d . . .
C61 C 1.0584(5) 0.44080(13) -0.0729(4) 0.0227(12) Uani 1 1 d . B .
H61 H 1.1422 0.4462 -0.0705 0.027 Uiso 1 1 calc R . .
C62 C 0.9674(5) 0.43685(14) 0.0882(5) 0.0256(13) Uani 1 1 d . B .
H62 H 0.9321 0.4188 0.0580 0.031 Uiso 1 1 calc R . .
C63 C 1.0362(5) 0.45259(13) 0.0330(5) 0.0248(12) Uani 1 1 d . . .
C64 C 1.0873(5) 0.47939(13) 0.0769(5) 0.0237(12) Uani 1 1 d . B .
C65 C 1.0725(5) 0.48888(14) 0.1756(5) 0.0285(13) Uani 1 1 d . . .
C66 C 1.0026(5) 0.47297(15) 0.2275(5) 0.0293(14) Uani 1 1 d . B .
C67 C 0.9487(5) 0.44654(14) 0.1847(5) 0.0243(12) Uani 1 1 d . . .
C68 C 0.8722(5) 0.42910(13) 0.2412(5) 0.0249(12) Uani 1 1 d . B .
H68 H 0.9091 0.4318 0.3212 0.030 Uiso 1 1 calc R . .
C69 C 0.4520(5) 0.40702(14) -0.0474(5) 0.0265(13) Uani 1 1 d . . .
H69A H 0.3973 0.4039 -0.1211 0.032 Uiso 1 1 calc R . .
H69B H 0.5324 0.4002 -0.0480 0.032 Uiso 1 1 calc R . .
C70 C 0.4094(5) 0.38831(14) 0.0333(5) 0.0306(14) Uani 1 1 d . . .
H70A H 0.4611 0.3923 0.1078 0.037 Uiso 1 1 calc R . .
H70B H 0.3269 0.3942 0.0306 0.037 Uiso 1 1 calc R . .
C71 C 0.4115(8) 0.35600(17) 0.0106(7) 0.0503(19) Uani 1 1 d . . .
H71A H 0.3833 0.3451 0.0646 0.075 Uiso 1 1 calc R . .
H71B H 0.4933 0.3499 0.0149 0.075 Uiso 1 1 calc R . .
H71C H 0.3591 0.3519 -0.0624 0.075 Uiso 1 1 calc R . .
C72 C 0.6382(6) 0.41763(15) -0.3502(5) 0.0326(14) Uani 1 1 d . B 1
H72A H 0.5542 0.4112 -0.3638 0.039 Uiso 1 1 calc R B 1
H72B H 0.6848 0.4089 -0.2804 0.039 Uiso 1 1 calc R B 1
C73 C 0.6866(9) 0.40576(17) -0.4415(7) 0.057(2) Uani 1 1 d . B 1
H73A H 0.7038 0.3844 -0.4311 0.069 Uiso 1 1 calc R B 1
H73B H 0.7615 0.4161 -0.4413 0.069 Uiso 1 1 calc R B 1
C74 C 0.5836(11) 0.4115(3) -0.5575(9) 0.083(3) Uani 1 1 d . B 1
H74A H 0.6123 0.4044 -0.6178 0.124 Uiso 1 1 calc R B 1
H74B H 0.5668 0.4327 -0.5666 0.124 Uiso 1 1 calc R B 1
H74C H 0.5103 0.4010 -0.5573 0.124 Uiso 1 1 calc R B 1
C75 C 1.0494(5) 0.40746(14) -0.0830(5) 0.0280(13) Uani 1 1 d . . .
H75A H 1.1004 0.3987 -0.0148 0.034 Uiso 1 1 calc R B .
H75B H 0.9659 0.4016 -0.0896 0.034 Uiso 1 1 calc R . .
C76 C 1.0853(6) 0.39434(15) -0.1774(6) 0.0369(15) Uani 1 1 d . B .
H76A H 1.0310 0.4018 -0.2463 0.044 Uiso 1 1 calc R . .
H76B H 1.1674 0.4008 -0.1737 0.044 Uiso 1 1 calc R . .
C77 C 1.0809(7) 0.36123(17) -0.1774(6) 0.0459(18) Uani 1 1 d . . .
H77A H 1.1051 0.3537 -0.2396 0.069 Uiso 1 1 calc R B .
H77B H 0.9992 0.3547 -0.1829 0.069 Uiso 1 1 calc R . .
H77C H 1.1354 0.3537 -0.1097 0.069 Uiso 1 1 calc R . .
C78 C 0.8705(5) 0.39599(14) 0.2197(5) 0.0271(13) Uani 1 1 d . . .
H78A H 0.9540 0.3889 0.2369 0.033 Uiso 1 1 calc R B .
H78B H 0.8326 0.3925 0.1413 0.033 Uiso 1 1 calc R . .
C79 C 0.8037(6) 0.37773(15) 0.2855(6) 0.0365(15) Uani 1 1 d . B .
H79A H 0.8422 0.3808 0.3642 0.044 Uiso 1 1 calc R . .
H79B H 0.7202 0.3848 0.2691 0.044 Uiso 1 1 calc R . .
C80 C 0.8033(6) 0.34525(16) 0.2601(6) 0.0400(16) Uani 1 1 d . . .
H80A H 0.7601 0.3345 0.3037 0.060 Uiso 1 1 calc R B .
H80B H 0.8858 0.3381 0.2776 0.060 Uiso 1 1 calc R . .
H80C H 0.7637 0.3421 0.1826 0.060 Uiso 1 1 calc R . .
N9A N 0.2702(10) 0.4340(2) 0.3436(9) 0.049(3) Uiso 0.60 1 d PDU C 2
N10A N 0.2248(15) 0.4429(3) 0.4980(12) 0.083(4) Uiso 0.60 1 d PDU C 2
C1E C -0.2619(18) 0.1853(4) 0.2197(14) 0.138(8) Uani 1 1 d U . .
H1E H -0.2672 0.1964 0.2812 0.165 Uiso 1 1 calc R . .
C2E C -0.1918(11) 0.1926(2) 0.1477(19) 0.127(7) Uani 1 1 d U . .
H2E H -0.1389 0.2087 0.1514 0.153 Uiso 1 1 calc R . .
C3E C -0.2923(9) 0.1519(2) 0.0987(8) 0.067(3) Uani 1 1 d . . .
H3E H -0.3228 0.1344 0.0603 0.081 Uiso 1 1 calc R . .
C4E C -0.3938(14) 0.1469(5) 0.2421(15) 0.173(9) Uani 1 1 d U . .
H4E1 H -0.3470 0.1404 0.3146 0.260 Uiso 1 1 calc R . .
H4E2 H -0.4304 0.1298 0.1989 0.260 Uiso 1 1 calc R . .
H4E3 H -0.4565 0.1605 0.2491 0.260 Uiso 1 1 calc R . .
C5E C -0.1769(12) 0.1659(3) -0.0264(14) 0.111(5) Uani 1 1 d . . .
H5E1 H -0.2277 0.1512 -0.0749 0.133 Uiso 1 1 calc R . .
H5E2 H -0.1787 0.1845 -0.0675 0.133 Uiso 1 1 calc R . .
C6E C -0.0496(19) 0.1547(4) 0.0178(18) 0.157(8) Uani 1 1 d U . .
H6E1 H -0.0050 0.1677 0.0763 0.235 Uiso 1 1 calc R . .
H6E2 H -0.0107 0.1544 -0.0408 0.235 Uiso 1 1 calc R . .
H6E3 H -0.0508 0.1347 0.0463 0.235 Uiso 1 1 calc R . .
C7E C -0.2163(8) 0.13800(19) -0.3144(9) 0.069(3) Uani 1 1 d . . .
H7E H -0.2490 0.1555 -0.3516 0.083 Uiso 1 1 calc R . .
C8E C -0.0980(9) 0.1322(2) -0.2606(11) 0.089(4) Uani 1 1 d . . .
H8E H -0.0324 0.1453 -0.2507 0.107 Uiso 1 1 calc R . .
C9E C -0.2027(6) 0.09335(16) -0.2510(6) 0.0384(15) Uani 1 1 d . . .
H9E H -0.2258 0.0742 -0.2352 0.046 Uiso 1 1 calc R . .
C10E C -0.4059(7) 0.1103(2) -0.3417(10) 0.076(3) Uani 1 1 d . . .
H10A H -0.4276 0.0897 -0.3344 0.114 Uiso 1 1 calc R . .
H10B H -0.4340 0.1162 -0.4183 0.114 Uiso 1 1 calc R . .
H10C H -0.4432 0.1229 -0.2983 0.114 Uiso 1 1 calc R . .
C11E C 0.0139(10) 0.0862(3) -0.1605(9) 0.088(3) Uani 1 1 d . . .
H11A H 0.0614 0.0981 -0.0983 0.106 Uiso 1 1 calc R . .
H11B H -0.0120 0.0679 -0.1316 0.106 Uiso 1 1 calc R . .
C12E C 0.0865(11) 0.0790(4) -0.2335(11) 0.106(4) Uani 1 1 d . . .
H12A H 0.0365 0.0690 -0.2984 0.158 Uiso 1 1 calc R . .
H12B H 0.1522 0.0660 -0.1959 0.158 Uiso 1 1 calc R . .
H12C H 0.1192 0.0971 -0.2551 0.158 Uiso 1 1 calc R . .
C13E C 0.2612(9) 0.2344(3) -0.2351(16) 0.117(7) Uani 1 1 d U D .
H13E H 0.2566 0.2236 -0.1729 0.141 Uiso 1 1 calc R . .
C14E C 0.3110(11) 0.2260(2) -0.3058(16) 0.115(6) Uani 1 1 d U D .
H14E H 0.3504 0.2077 -0.3064 0.138 Uiso 1 1 calc R . .
C15E C 0.2358(8) 0.2701(2) -0.3574(8) 0.060(2) Uani 1 1 d . D .
H15E H 0.2109 0.2879 -0.3963 0.072 Uiso 1 1 calc R . .
C16E C 0.1557(13) 0.2810(3) -0.2010(10) 0.093(4) Uani 0.60 1 d P D 1
H16A H 0.0910 0.2709 -0.1804 0.111 Uiso 0.60 1 d P E 1
H16B H 0.1262 0.2997 -0.2392 0.111 Uiso 0.60 1 d P F 1
C17E C 0.2668(12) 0.2860(4) -0.1005(10) 0.054(3) Uani 0.60 1 d P D 1
H17A H 0.3034 0.2670 -0.0744 0.081 Uiso 0.60 1 calc PR D 1
H17B H 0.2415 0.2957 -0.0424 0.081 Uiso 0.60 1 calc PR D 1
H17C H 0.3251 0.2984 -0.1218 0.081 Uiso 0.60 1 calc PR D 1
C18E C 0.3391(11) 0.2502(3) -0.4875(12) 0.097(4) Uani 0.40 1 d P D 2
H18A H 0.3071 0.2675 -0.5356 0.116 Uiso 0.40 1 d P G 2
H18B H 0.3288 0.2320 -0.5297 0.116 Uiso 0.40 1 d P H 2
C19E C 0.6630(11) 0.5208(2) 0.0972(8) 0.080(3) Uani 1 1 d . . .
H19E H 0.6675 0.5012 0.1244 0.096 Uiso 1 1 calc R . .
C20E C 0.6105(8) 0.54327(19) 0.1344(10) 0.072(3) Uani 1 1 d . . .
H20E H 0.5747 0.5432 0.1924 0.087 Uiso 1 1 calc R . .
C21E C 0.6813(9) 0.55735(19) -0.0003(7) 0.058(2) Uani 1 1 d . . .
H21E H 0.7021 0.5691 -0.0536 0.070 Uiso 1 1 calc R . .
C22E C 0.5866(9) 0.6004(3) 0.0829(8) 0.085(4) Uani 1 1 d . . .
H22A H 0.6369 0.6080 0.1524 0.127 Uiso 1 1 calc R . .
H22B H 0.5024 0.6017 0.0815 0.127 Uiso 1 1 calc R . .
H22C H 0.6000 0.6121 0.0232 0.127 Uiso 1 1 calc R . .
C23E C 0.7725(7) 0.5090(2) -0.0289(9) 0.067(3) Uani 1 1 d . . .
H23A H 0.7169 0.4945 -0.0748 0.081 Uiso 1 1 calc R . .
H23B H 0.8313 0.4980 0.0291 0.081 Uiso 1 1 calc R . .
C24E C 0.8364(13) 0.5255(2) -0.0970(11) 0.094(4) Uani 1 1 d . . .
H24A H 0.7777 0.5350 -0.1578 0.141 Uiso 1 1 calc R . .
H24B H 0.8852 0.5118 -0.1254 0.141 Uiso 1 1 calc R . .
H24C H 0.8880 0.5406 -0.0524 0.141 Uiso 1 1 calc R . .
C25E C 0.240(2) 0.4636(5) 0.5332(19) 0.080(7) Uiso 0.40 1 d PDU A 1
H25E H 0.2669 0.4744 0.5991 0.096 Uiso 0.40 1 calc PR A 1
C26E C 0.277(3) 0.4682(5) 0.439(2) 0.075(8) Uiso 0.40 1 d PDU A 1
H26E H 0.3039 0.4857 0.4132 0.090 Uiso 0.40 1 calc PR A 1
C27E C 0.1750(17) 0.4266(4) 0.4224(14) 0.040(4) Uiso 0.40 1 d PDU A 1
H27E H 0.1320 0.4100 0.3861 0.049 Uiso 0.40 1 calc PR A 1
C28E C 0.317(4) 0.4384(9) 0.306(3) 0.116(12) Uiso 0.40 1 d PDU A 1
H28A H 0.2996 0.4565 0.2612 0.140 Uiso 0.40 1 calc PR A 1
H28B H 0.4047 0.4368 0.3363 0.140 Uiso 0.40 1 calc PR A 1
C29E C 0.0626(14) 0.4316(4) 0.5594(14) 0.117(5) Uiso 0.40 1 d PDU A 1
H29C H 0.0704 0.4427 0.6268 0.176 Uiso 0.40 1 d P I 1
H29D H 0.0685 0.4107 0.5743 0.176 Uiso 0.40 1 d P J 1
H29E H -0.0145 0.4363 0.5070 0.176 Uiso 0.40 1 d P K 1
C16F C 0.1557(13) 0.2810(3) -0.2010(10) 0.093(4) Uani 0.40 1 d P D 2
H16C H 0.1780 0.3018 -0.2081 0.139 Uiso 0.40 1 d P L 2
H16D H 0.1832 0.2755 -0.1237 0.139 Uiso 0.40 1 d P M 2
H16E H 0.0696 0.2789 -0.2279 0.139 Uiso 0.40 1 d P N 2
C17F C 0.4726(18) 0.2555(6) -0.4163(15) 0.059(6) Uani 0.40 1 d PU D 2
H17D H 0.4740 0.2703 -0.3606 0.089 Uiso 0.40 1 calc PR D 2
H17E H 0.5206 0.2623 -0.4632 0.089 Uiso 0.40 1 calc PR D 2
H17F H 0.5060 0.2370 -0.3812 0.089 Uiso 0.40 1 calc PR D 2
C18F C 0.3391(11) 0.2502(3) -0.4875(12) 0.097(4) Uani 0.60 1 d P D 1
H18C H 0.2998 0.2668 -0.5340 0.145 Uiso 0.60 1 d P O 1
H18D H 0.3218 0.2320 -0.5279 0.145 Uiso 0.60 1 d P P 1
H18E H 0.4268 0.2539 -0.4665 0.145 Uiso 0.60 1 d P Q 1
C25F C 0.2864(16) 0.4668(3) 0.4801(15) 0.066(5) Uiso 0.60 1 d PDU C 2
H25F H 0.3113 0.4831 0.5274 0.080 Uiso 0.60 1 calc PR C 2
C26F C 0.3066(12) 0.4626(3) 0.3768(11) 0.053(3) Uiso 0.60 1 d PDU C 2
H26F H 0.3387 0.4767 0.3377 0.064 Uiso 0.60 1 calc PR C 2
C27F C 0.2194(14) 0.4226(3) 0.4159(11) 0.054(4) Uiso 0.60 1 d PDU C 2
H27F H 0.1849 0.4035 0.4117 0.065 Uiso 0.60 1 calc PR C 2
C28F C 0.2826(11) 0.4181(3) 0.2498(10) 0.088(3) Uiso 0.60 1 d PDU C 2
H28C H 0.2283 0.4017 0.2344 0.132 Uiso 0.60 1 d P R 2
H28D H 0.3658 0.4113 0.2642 0.132 Uiso 0.60 1 d P S 2
H28E H 0.2652 0.4318 0.1870 0.132 Uiso 0.60 1 d P T 2
C29F C 0.202(3) 0.4425(7) 0.606(2) 0.145(10) Uiso 0.60 1 d PDU C 2
H29F H 0.2090 0.4623 0.6401 0.174 Uiso 0.60 1 calc PR C 2
H29G H 0.2526 0.4282 0.6566 0.174 Uiso 0.60 1 calc PR C 2
C28G C 0.2826(11) 0.4181(3) 0.2498(10) 0.088(3) Uiso 0.40 1 d P A 1
H28F H 0.2483 0.4039 0.2881 0.132 Uiso 0.40 1 d P U 1
H28G H 0.3516 0.4097 0.2306 0.132 Uiso 0.40 1 d P V 1
H28H H 0.2234 0.4248 0.1835 0.132 Uiso 0.40 1 d P W 1
C29G C 0.0626(14) 0.4316(4) 0.5594(14) 0.117(5) Uiso 0.60 1 d P C 2
H29H H 0.0238 0.4430 0.4932 0.176 Uiso 0.60 1 d P X 2
H29I H 0.0211 0.4353 0.6144 0.176 Uiso 0.60 1 d P Y 2
H29J H 0.0607 0.4108 0.5417 0.176 Uiso 0.60 1 d P Z 2
O1S O 0.1067(5) 0.36179(14) 0.4143(5) 0.0653(16) Uani 1 1 d . . .
C1S C 0.3691(7) 0.35545(17) 0.6523(6) 0.0491(19) Uiso 1 1 d D A 1
H1S1 H 0.3905 0.3722 0.7038 0.059 Uiso 1 1 calc R A 1
H1S2 H 0.3188 0.3420 0.6816 0.059 Uiso 1 1 calc R A 1
O2S O 0.2383(6) 0.31969(16) 0.4657(5) 0.0720(18) Uani 1 1 d . . .
O3S O 0.1364(6) 0.33738(14) 0.5896(5) 0.0634(16) Uani 1 1 d . . .
C3S C 0.2330(9) 0.0973(2) 0.5400(8) 0.072(3) Uani 1 1 d . . .
H3S1 H 0.2462 0.1039 0.4707 0.086 Uiso 1 1 calc R . .
H3S2 H 0.1490 0.1015 0.5373 0.086 Uiso 1 1 calc R . .
O4S O 0.2917(5) 0.36745(15) 0.5503(5) 0.0744(19) Uani 1 1 d D . .
C4S C 0.2567(13) 0.0646(2) 0.5543(10) 0.095(4) Uani 1 1 d . . .
H4S1 H 0.3400 0.0606 0.5568 0.143 Uiso 1 1 calc R . .
H4S2 H 0.2033 0.0540 0.4931 0.143 Uiso 1 1 calc R . .
H4S3 H 0.2423 0.0581 0.6224 0.143 Uiso 1 1 calc R . .
O5S O 0.3333(4) 0.15965(12) 0.5414(4) 0.0454(12) Uani 1 1 d . . .
O6S O 0.1851(5) 0.15428(13) 0.6378(4) 0.0576(15) Uani 1 1 d . . .
O7S O 0.3962(6) 0.15314(11) 0.7372(4) 0.0581(16) Uani 1 1 d . . .
C7S C 0.8889(9) 0.0941(2) 0.4695(9) 0.069(2) Uani 1 1 d . . .
H7S1 H 0.9296 0.0810 0.4298 0.083 Uiso 1 1 calc R . .
H7S2 H 0.9376 0.0949 0.5464 0.083 Uiso 1 1 calc R . .
O8S O 0.3107(4) 0.11241(11) 0.6279(4) 0.0447(12) Uani 1 1 d . . .
C8S C 0.8796(11) 0.1243(2) 0.4214(12) 0.100(4) Uani 1 1 d . . .
H8S1 H 0.8356 0.1233 0.3440 0.150 Uiso 1 1 calc R . .
H8S2 H 0.9600 0.1321 0.4294 0.150 Uiso 1 1 calc R . .
H8S3 H 0.8371 0.1372 0.4592 0.150 Uiso 1 1 calc R . .
O9S O 0.2968(6) 0.14868(13) 0.0591(5) 0.0668(17) Uani 1 1 d . . .
C9S C 0.9095(10) 0.0655(3) 0.1761(11) 0.097(4) Uani 1 1 d . . .
H9S1 H 0.9295 0.0473 0.1426 0.117 Uiso 1 1 calc R . .
H9S2 H 0.8588 0.0601 0.2235 0.117 Uiso 1 1 calc R . .
O10S O 0.1856(9) 0.10640(17) 0.0839(7) 0.101(3) Uani 1 1 d . . .
C10S C 1.0203(12) 0.0798(3) 0.2417(10) 0.098(4) Uani 1 1 d . . .
H10D H 1.0746 0.0828 0.1965 0.146 Uiso 1 1 calc R . .
H10E H 1.0591 0.0671 0.3036 0.146 Uiso 1 1 calc R . .
H10F H 1.0008 0.0988 0.2684 0.146 Uiso 1 1 calc R . .
O11S O 0.2313(16) 0.1444(2) 0.2167(9) 0.176(6) Uani 1 1 d U . .
O12S O 0.3832(10) 0.1102(2) 0.1853(8) 0.123(3) Uani 1 1 d D . .
O13S O 0.8551(5) 0.04215(11) 0.5869(4) 0.0482(13) Uani 1 1 d . . .
O14S O 0.7861(4) 0.03324(10) 0.3933(4) 0.0384(11) Uani 1 1 d . . .
O15S O 0.6427(4) 0.04468(11) 0.4916(4) 0.0405(11) Uani 1 1 d . . .
O16S O 0.7713(5) 0.08235(11) 0.4635(4) 0.0471(12) Uani 1 1 d . . .
O17S O 0.6651(6) 0.05764(11) 0.0567(5) 0.0573(15) Uani 1 1 d . . .
O18S O 0.6959(7) 0.09746(12) -0.0592(5) 0.074(2) Uani 1 1 d . . .
O19S O 0.7797(9) 0.05038(14) -0.0673(6) 0.102(3) Uani 1 1 d . . .
O20S O 0.8459(9) 0.08522(17) 0.0930(7) 0.100(3) Uani 1 1 d . . .
O1W O 0.3991(4) 0.53092(11) 0.3043(4) 0.0401(11) Uani 1 1 d . . .
O2W O 0.1564(4) 0.16836(11) -0.1510(4) 0.0412(11) Uani 1 1 d . . .
C2S C 0.4688(13) 0.3412(4) 0.6585(19) 0.207(11) Uani 1 1 d DU A 1
H2S1 H 0.5166 0.3400 0.7348 0.311 Uiso 1 1 calc R A 1
H2S2 H 0.5142 0.3518 0.6165 0.311 Uiso 1 1 calc R A 1
H2S3 H 0.4501 0.3213 0.6290 0.311 Uiso 1 1 calc R A 1
C5S C 0.3831(18) 0.0892(4) 0.2781(15) 0.148(7) Uani 1 1 d D B 1
H5S1 H 0.2997 0.0852 0.2781 0.177 Uiso 1 1 calc R B 1
H5S2 H 0.4201 0.0703 0.2667 0.177 Uiso 1 1 calc R B 1
C6S C 0.449(2) 0.1015(6) 0.3827(13) 0.201(11) Uani 1 1 d DU B 1
H6S1 H 0.4534 0.0906 0.4455 0.302 Uiso 1 1 d . C 1
H6S2 H 0.4177 0.1224 0.3929 0.302 Uiso 1 1 d . D 1
H6S3 H 0.5352 0.1063 0.3806 0.302 Uiso 1 1 d . E 1

loop_
_atom_site_aniso_label
_atom_site_aniso_U_11
_atom_site_aniso_U_22
_atom_site_aniso_U_33
_atom_site_aniso_U_23
_atom_site_aniso_U_13
_atom_site_aniso_U_12
S1 0.0419(10) 0.0618(12) 0.0272(9) -0.0004(8) 0.0077(7) -0.0080(8)
O1 0.022(2) 0.048(3) 0.021(2) 0.0010(19) -0.0008(17) -0.0048(18)
N1 0.083(7) 0.110(8) 0.057(5) -0.012(5) -0.030(5) 0.043(6)
C1 0.024(3) 0.040(3) 0.007(3) -0.001(2) 0.002(2) -0.002(2)
S2 0.0549(11) 0.0395(9) 0.0231(8) 0.0017(7) 0.0072(7) 0.0138(8)
O2 0.024(2) 0.048(3) 0.022(2) 0.0075(19) 0.0029(17) -0.0059(19)
N2 0.066(5) 0.054(5) 0.123(8) 0.010(5) 0.016(5) 0.012(4)
C2 0.021(3) 0.034(3) 0.017(3) -0.007(2) 0.004(2) 0.002(2)
S3 0.123(2) 0.0406(11) 0.0444(12) -0.0083(9) 0.0258(13) -0.0092(12)
O3 0.0198(19) 0.040(2) 0.0127(19) 0.0054(17) 0.0002(16) 0.0022(17)
N3 0.049(3) 0.035(3) 0.047(4) 0.008(3) 0.023(3) 0.000(3)
C3 0.019(3) 0.031(3) 0.016(3) -0.002(2) 0.007(2) -0.001(2)
S4 0.0446(9) 0.0364(8) 0.0195(8) -0.0001(6) 0.0120(7) -0.0052(7)
O4 0.037(2) 0.035(2) 0.023(2) 0.0105(18) 0.0191(19) 0.0072(18)
N4 0.042(4) 0.063(4) 0.048(4) 0.007(3) -0.009(3) -0.006(3)
C4 0.009(2) 0.035(3) 0.024(3) 0.000(2) 0.006(2) 0.000(2)
S5 0.0908(16) 0.0375(10) 0.0419(11) 0.0040(8) 0.0370(11) -0.0023(9)
O5 0.029(2) 0.041(2) 0.024(2) 0.0042(19) 0.0053(19) 0.0071(18)
N5 0.059(5) 0.066(5) 0.095(7) 0.031(5) 0.012(4) -0.010(4)
C5 0.012(3) 0.039(3) 0.008(3) -0.001(2) -0.001(2) 0.004(2)
O6 0.030(2) 0.033(2) 0.018(2) 0.0006(17) 0.0086(17) 0.0084(18)
N6 0.048(4) 0.055(5) 0.121(8) 0.012(5) -0.014(5) 0.006(4)
C6 0.022(3) 0.032(3) 0.013(3) -0.004(2) 0.009(2) 0.001(2)
O7 0.019(2) 0.054(3) 0.021(2) 0.0012(19) 0.0048(17) 0.0099(18)
N7 0.051(4) 0.086(5) 0.052(4) -0.008(4) 0.018(3) -0.002(4)
C7 0.020(3) 0.041(3) 0.017(3) 0.008(2) 0.009(2) 0.005(2)
O8 0.030(2) 0.058(3) 0.016(2) -0.0072(19) 0.0074(18) 0.011(2)
N8 0.063(5) 0.071(5) 0.058(5) -0.017(4) 0.017(4) -0.019(4)
C8 0.020(3) 0.034(3) 0.015(3) -0.002(2) 0.000(2) -0.004(2)
O9 0.019(2) 0.056(3) 0.011(2) -0.0090(18) 0.0036(16) 0.0001(18)
C9 0.012(3) 0.038(3) 0.017(3) -0.003(2) 0.001(2) 0.000(2)
O10 0.036(3) 0.060(3) 0.025(2) -0.017(2) 0.013(2) -0.014(2)
C10 0.024(3) 0.034(3) 0.022(3) 0.007(2) 0.004(2) 0.000(2)
O11 0.040(3) 0.064(3) 0.027(2) -0.019(2) 0.017(2) -0.018(2)
C11 0.030(3) 0.027(3) 0.015(3) 0.003(2) 0.002(2) 0.002(2)
O12 0.025(2) 0.036(2) 0.025(2) -0.0051(18) 0.0046(18) -0.0069(17)
C12 0.014(3) 0.044(4) 0.014(3) 0.001(2) 0.000(2) -0.001(2)
O13 0.019(2) 0.046(3) 0.017(2) -0.0051(18) 0.0008(16) 0.0028(17)
C13 0.020(3) 0.035(3) 0.013(3) -0.003(2) 0.007(2) -0.003(2)
O14 0.026(2) 0.046(3) 0.018(2) -0.0061(18) -0.0004(17) 0.0096(18)
C14 0.025(3) 0.039(3) 0.017(3) 0.001(3) 0.001(2) -0.001(2)
O15 0.020(2) 0.052(3) 0.018(2) -0.0014(19) 0.0007(17) 0.0082(18)
C15 0.020(3) 0.038(3) 0.012(3) 0.000(2) 0.010(2) 0.003(2)
O16 0.021(2) 0.041(2) 0.026(2) 0.0040(19) 0.0166(17) 0.0064(18)
C16 0.023(3) 0.037(3) 0.013(3) 0.000(2) 0.003(2) -0.004(2)
O17 0.033(2) 0.037(2) 0.027(2) 0.0045(19) 0.014(2) 0.0098(18)
C17 0.012(3) 0.041(3) 0.024(3) -0.001(3) 0.006(2) 0.003(2)
O18 0.029(2) 0.039(2) 0.023(2) 0.0079(18) 0.0143(18) 0.0078(18)
C18 0.017(3) 0.039(3) 0.021(3) -0.005(3) 0.006(2) -0.004(2)
O19 0.021(2) 0.037(2) 0.015(2) 0.0057(16) 0.0071(16) 0.0046(17)
C19 0.028(3) 0.038(3) 0.012(3) 0.000(2) 0.004(2) -0.001(2)
O20 0.015(2) 0.055(3) 0.025(2) 0.013(2) 0.0051(17) -0.0047(18)
C20 0.022(3) 0.041(3) 0.015(3) 0.001(2) 0.011(2) -0.006(2)
O21 0.020(2) 0.053(3) 0.021(2) 0.007(2) 0.0042(17) -0.0032(18)
C21 0.021(3) 0.053(4) 0.014(3) -0.002(3) 0.000(2) 0.004(3)
O22 0.030(2) 0.041(2) 0.020(2) -0.0025(18) 0.0107(18) -0.0001(19)
C22 0.015(3) 0.043(3) 0.013(3) -0.006(2) 0.003(2) 0.005(2)
O23 0.040(3) 0.044(3) 0.027(2) -0.011(2) 0.011(2) -0.009(2)
C23 0.027(3) 0.042(4) 0.014(3) -0.003(3) 0.005(2) 0.006(3)
O24 0.045(3) 0.064(3) 0.014(2) -0.013(2) 0.0173(19) -0.012(2)
C24 0.015(3) 0.054(4) 0.019(3) -0.003(3) 0.000(2) 0.003(3)
C25 0.021(3) 0.042(3) 0.021(3) -0.009(3) 0.005(2) -0.004(2)
C26 0.011(3) 0.048(4) 0.017(3) 0.000(3) -0.003(2) 0.005(2)
C27 0.017(3) 0.039(3) 0.013(3) 0.001(2) 0.006(2) 0.006(2)
C28 0.016(3) 0.045(4) 0.010(3) 0.004(2) 0.003(2) 0.003(2)
C29 0.030(3) 0.039(3) 0.018(3) 0.003(3) 0.004(2) 0.003(3)
C30 0.047(4) 0.046(4) 0.040(4) 0.003(3) 0.022(3) -0.003(3)
C31 0.088(7) 0.082(6) 0.034(4) -0.006(4) 0.027(5) -0.011(5)
C32 0.021(3) 0.037(3) 0.020(3) -0.003(2) 0.005(2) -0.005(2)
C33 0.026(3) 0.043(4) 0.029(3) 0.014(3) 0.008(3) -0.003(3)
C34 0.047(4) 0.045(4) 0.038(4) 0.001(3) 0.028(3) -0.005(3)
C35 0.025(3) 0.044(4) 0.009(3) 0.003(2) 0.003(2) 0.005(3)
C36 0.024(3) 0.055(4) 0.035(4) 0.012(3) 0.011(3) 0.002(3)
C37 0.038(4) 0.060(5) 0.045(4) 0.001(4) 0.016(3) -0.003(3)
C38 0.027(3) 0.033(3) 0.016(3) 0.000(2) 0.007(2) 0.005(2)
C39 0.018(3) 0.057(4) 0.022(3) 0.000(3) 0.009(2) 0.010(3)
C40 0.048(4) 0.059(5) 0.027(4) -0.009(3) 0.010(3) 0.009(3)
C41 0.021(3) 0.036(3) 0.015(3) 0.004(2) 0.007(2) 0.000(2)
C42 0.016(3) 0.032(3) 0.013(3) 0.005(2) 0.000(2) 0.000(2)
C43 0.021(3) 0.032(3) 0.014(3) -0.001(2) 0.000(2) -0.002(2)
C44 0.030(3) 0.032(3) 0.018(3) -0.002(2) 0.007(3) 0.001(2)
C45 0.023(3) 0.029(3) 0.015(3) 0.005(2) 0.001(2) 0.001(2)
C46 0.020(3) 0.024(3) 0.021(3) 0.003(2) 0.004(2) 0.001(2)
C47 0.017(3) 0.038(3) 0.013(3) 0.003(2) 0.009(2) -0.002(2)
C48 0.014(3) 0.028(3) 0.019(3) 0.005(2) 0.004(2) 0.003(2)
C49 0.011(2) 0.041(3) 0.010(3) 0.002(2) -0.001(2) 0.002(2)
C50 0.019(3) 0.041(3) 0.017(3) -0.006(2) 0.005(2) -0.001(2)
C51 0.020(3) 0.041(3) 0.020(3) 0.000(3) 0.009(2) 0.001(2)
C52 0.020(3) 0.037(3) 0.016(3) 0.002(2) 0.009(2) 0.004(2)
C53 0.017(3) 0.042(3) 0.020(3) 0.005(3) 0.007(2) -0.002(2)
C54 0.013(3) 0.038(3) 0.020(3) -0.004(2) 0.001(2) 0.000(2)
C55 0.028(3) 0.029(3) 0.023(3) -0.001(2) 0.013(3) 0.006(2)
C56 0.017(3) 0.030(3) 0.016(3) -0.003(2) 0.007(2) 0.002(2)
C57 0.030(3) 0.034(3) 0.012(3) -0.001(2) 0.008(2) 0.007(2)
C58 0.033(3) 0.035(3) 0.007(3) 0.003(2) 0.007(2) 0.007(2)
C59 0.021(3) 0.035(3) 0.017(3) -0.002(2) 0.010(2) 0.000(2)
C60 0.014(3) 0.033(3) 0.008(3) 0.000(2) 0.009(2) 0.005(2)
C61 0.020(3) 0.036(3) 0.012(3) 0.000(2) 0.006(2) 0.002(2)
C62 0.019(3) 0.041(3) 0.015(3) 0.000(2) 0.000(2) -0.001(2)
C63 0.021(3) 0.029(3) 0.021(3) -0.001(2) 0.000(2) 0.004(2)
C64 0.017(3) 0.034(3) 0.018(3) 0.002(2) 0.003(2) 0.001(2)
C65 0.016(3) 0.045(4) 0.022(3) -0.003(3) 0.000(2) -0.006(2)
C66 0.027(3) 0.052(4) 0.010(3) -0.010(3) 0.008(2) -0.002(3)
C67 0.012(3) 0.045(3) 0.017(3) 0.003(3) 0.006(2) 0.003(2)
C68 0.019(3) 0.041(3) 0.014(3) 0.007(2) 0.003(2) 0.004(2)
C69 0.018(3) 0.045(4) 0.016(3) 0.005(3) 0.005(2) -0.003(2)
C70 0.021(3) 0.047(4) 0.023(3) 0.007(3) 0.006(2) 0.003(3)
C71 0.063(5) 0.051(5) 0.037(4) 0.009(3) 0.016(4) -0.008(4)
C72 0.030(3) 0.043(4) 0.027(3) -0.002(3) 0.011(3) 0.000(3)
C73 0.105(7) 0.041(4) 0.043(5) -0.003(3) 0.047(5) 0.010(4)
C74 0.100(8) 0.091(8) 0.068(7) -0.005(6) 0.041(6) -0.004(6)
C75 0.021(3) 0.050(4) 0.014(3) -0.001(3) 0.007(2) 0.006(3)
C76 0.039(4) 0.049(4) 0.027(4) -0.002(3) 0.017(3) 0.010(3)
C77 0.051(4) 0.051(4) 0.042(4) -0.007(3) 0.023(4) 0.005(3)
C78 0.012(3) 0.050(4) 0.021(3) 0.003(3) 0.008(2) -0.002(2)
C79 0.038(4) 0.050(4) 0.029(4) 0.016(3) 0.020(3) 0.011(3)
C80 0.042(4) 0.048(4) 0.033(4) 0.008(3) 0.016(3) -0.004(3)
C1E 0.136(14) 0.108(11) 0.110(12) -0.054(10) -0.062(10) 0.081(11)
C2E 0.057(7) 0.036(5) 0.24(2) -0.019(8) -0.042(9) -0.005(5)
C3E 0.069(6) 0.064(6) 0.060(6) -0.026(5) 0.004(5) 0.005(5)
C4E 0.092(10) 0.31(2) 0.130(13) 0.131(16) 0.045(10) 0.064(13)
C5E 0.077(8) 0.097(9) 0.172(15) 0.062(9) 0.058(9) 0.017(6)
C6E 0.198(19) 0.132(13) 0.173(18) -0.029(12) 0.106(16) -0.062(13)
C7E 0.064(6) 0.043(5) 0.091(7) 0.021(4) 0.008(5) -0.010(4)
C8E 0.064(6) 0.053(5) 0.133(10) 0.030(6) 0.000(6) -0.017(5)
C9E 0.039(4) 0.049(4) 0.030(4) 0.003(3) 0.014(3) -0.004(3)
C10E 0.036(4) 0.073(6) 0.115(9) 0.019(6) 0.013(5) 0.007(4)
C11E 0.062(6) 0.116(9) 0.065(7) 0.001(6) -0.017(5) -0.002(6)
C12E 0.059(7) 0.164(13) 0.080(8) 0.008(8) -0.004(6) 0.003(7)
C13E 0.026(5) 0.057(6) 0.235(18) 0.079(9) -0.020(7) -0.003(4)
C14E 0.038(6) 0.048(6) 0.224(18) 0.014(8) -0.020(8) -0.006(5)
C15E 0.046(5) 0.063(5) 0.063(6) 0.016(4) 0.000(4) -0.005(4)
C16E 0.118(10) 0.096(8) 0.072(7) 0.006(6) 0.038(7) -0.030(7)
C17E 0.054(8) 0.082(10) 0.031(7) -0.026(6) 0.018(6) 0.000(7)
C18E 0.069(7) 0.117(10) 0.111(10) -0.031(8) 0.037(7) -0.014(6)
C19E 0.124(9) 0.061(6) 0.043(5) 0.003(4) 0.004(6) -0.034(6)
C20E 0.046(5) 0.040(5) 0.126(9) 0.026(5) 0.019(5) -0.006(4)
C21E 0.079(6) 0.054(5) 0.045(5) -0.003(4) 0.023(4) 0.001(4)
C22E 0.051(5) 0.145(11) 0.051(6) 0.027(6) 0.003(4) 0.031(6)
C23E 0.030(4) 0.066(6) 0.084(7) -0.042(5) -0.019(4) 0.005(4)
C24E 0.121(10) 0.059(6) 0.103(9) -0.025(6) 0.034(8) 0.022(6)
C16F 0.118(10) 0.096(8) 0.072(7) 0.006(6) 0.038(7) -0.030(7)
C17F 0.059(12) 0.104(16) 0.026(9) 0.007(10) 0.031(9) 0.038(11)
C18F 0.069(7) 0.117(10) 0.111(10) -0.031(8) 0.037(7) -0.014(6)
O1S 0.055(4) 0.078(4) 0.051(4) 0.012(3) -0.005(3) -0.001(3)
O2S 0.069(4) 0.094(5) 0.045(3) -0.010(3) 0.004(3) 0.024(3)
O3S 0.080(4) 0.079(4) 0.039(3) -0.003(3) 0.029(3) -0.012(3)
C3S 0.070(6) 0.082(7) 0.049(5) -0.006(5) -0.006(5) -0.010(5)
O4S 0.051(3) 0.093(5) 0.066(4) 0.017(4) -0.006(3) -0.029(3)
C4S 0.128(10) 0.063(6) 0.078(8) -0.016(6) 0.002(7) -0.020(6)
O5S 0.035(3) 0.069(3) 0.029(3) 0.006(2) 0.003(2) 0.009(2)
O6S 0.069(4) 0.076(4) 0.035(3) 0.022(3) 0.027(3) 0.029(3)
O7S 0.089(4) 0.041(3) 0.026(3) -0.005(2) -0.012(3) 0.003(3)
C7S 0.065(6) 0.064(6) 0.077(7) 0.010(5) 0.021(5) -0.010(4)
O8S 0.038(3) 0.049(3) 0.043(3) -0.006(2) 0.004(2) 0.002(2)
C8S 0.088(8) 0.065(7) 0.131(11) 0.025(7) 0.007(7) -0.029(6)
O9S 0.076(4) 0.060(4) 0.048(3) -0.001(3) -0.009(3) -0.009(3)
C9S 0.057(6) 0.104(9) 0.115(10) 0.040(8) -0.002(6) 0.012(6)
O10S 0.145(8) 0.074(5) 0.098(6) -0.023(4) 0.055(6) -0.035(5)
C10S 0.100(9) 0.131(10) 0.063(7) 0.019(7) 0.024(6) -0.020(8)
O11S 0.380(19) 0.080(6) 0.126(8) -0.012(6) 0.167(11) 0.019(9)
O12S 0.157(9) 0.117(7) 0.091(7) 0.034(6) 0.030(6) 0.040(6)
O13S 0.060(3) 0.054(3) 0.028(3) 0.006(2) 0.008(2) -0.008(2)
O14S 0.047(3) 0.046(3) 0.026(2) -0.010(2) 0.017(2) -0.005(2)
O15S 0.041(3) 0.061(3) 0.028(2) -0.005(2) 0.023(2) -0.007(2)
O16S 0.062(3) 0.044(3) 0.038(3) -0.003(2) 0.017(3) -0.008(2)
O17S 0.091(4) 0.040(3) 0.052(3) -0.002(2) 0.038(3) -0.010(3)
O18S 0.136(6) 0.034(3) 0.068(4) 0.010(3) 0.056(4) 0.011(3)
O19S 0.203(9) 0.054(4) 0.094(5) 0.033(4) 0.113(6) 0.057(5)
O20S 0.129(7) 0.078(5) 0.094(6) 0.014(4) 0.034(5) -0.034(5)
O1W 0.039(3) 0.050(3) 0.031(3) -0.004(2) 0.010(2) 0.015(2)
O2W 0.040(3) 0.055(3) 0.027(2) -0.009(2) 0.008(2) 0.005(2)
C2S 0.108(13) 0.183(18) 0.25(2) 0.041(17) -0.080(14) -0.045(13)
C5S 0.163(17) 0.118(13) 0.136(15) -0.010(11) -0.002(13) 0.046(11)
C6S 0.22(2) 0.28(2) 0.089(12) 0.004(14) 0.026(13) 0.14(2)

loop_
_atom_type_symbol
_atom_type_description
_atom_type_scat_dispersion_real
_atom_type_scat_dispersion_imag
_atom_type_scat_source
C C -0.0020 0.0020 'International Tables Vol C Tables 4.2.6.8 and 6.1.1.4'
H H 0.0000 0.0000 'International Tables Vol C Tables 4.2.6.8 and 6.1.1.4'
N N -0.0031 0.0040 'International Tables Vol C Tables 4.2.6.8 and 6.1.1.4'
O O -0.0041 0.0074 'International Tables Vol C Tables 4.2.6.8 and 6.1.1.4'
S S 0.1206 0.1480 'International Tables Vol C Tables 4.2.6.8 and 6.1.1.4'

loop_
_geom_angle_atom_site_label_1
_geom_angle_atom_site_label_2
_geom_angle_atom_site_label_3
_geom_angle
O1S S1 O2S 115.4(4)
O1S S1 O3S 116.0(4)
O2S S1 O3S 111.2(4)
O1S S1 O4S 102.2(4)
O2S S1 O4S 105.3(4)
O3S S1 O4S 105.1(4)
C3 O1 H1 109.5
C1E N1 C3E 113.6(16)
C1E N1 C4E 123.5(18)
C3E N1 C4E 122.9(14)
C2 C1 C6 123.1(6)
C2 C1 H25 118.4
C6 C1 H25 118.4
O6S S2 O5S 111.9(3)
O6S S2 O7S 112.9(4)
O5S S2 O7S 111.2(3)
O6S S2 O8S 108.3(3)
O5S S2 O8S 109.6(3)
O7S S2 O8S 102.6(3)
C4 O2 H2 109.5
C3E N2 C2E 111.4(13)
C3E N2 C5E 118.9(10)
C2E N2 C5E 129.7(13)
C1 C2 C3 118.4(5)
C1 C2 C28 120.3(5)
C3 C2 C28 121.3(5)
O11S S3 O10S 119.3(8)
O11S S3 O9S 114.6(5)
O10S S3 O9S 115.9(5)
O11S S3 O12S 106.5(8)
O10S S3 O12S 96.3(6)
O9S S3 O12S 99.3(5)
C5 O3 H3 109.5
C9E N3 C7E 112.6(7)
C9E N3 C10E 123.9(6)
C7E N3 C10E 123.5(7)
O1 C3 C4 115.5(5)
O1 C3 C2 124.8(5)
C4 C3 C2 119.7(5)
O13S S4 O15S 114.5(3)
O13S S4 O14S 112.8(3)
O15S S4 O14S 112.6(3)
O13S S4 O16S 106.9(3)
O15S S4 O16S 102.7(3)
O14S S4 O16S 106.3(3)
C10 O4 H4 109.5
C9E N4 C8E 108.0(7)
C9E N4 C11E 123.9(8)
C8E N4 C11E 128.1(8)
O2 C4 C5 118.5(5)
O2 C4 C3 121.3(5)
C5 C4 C3 120.2(5)
O18S S5 O19S 113.1(4)
O18S S5 O17S 117.9(4)
O19S S5 O17S 112.6(4)
O18S S5 O20S 97.4(4)
O19S S5 O20S 111.8(6)
O17S S5 O20S 102.2(4)
C11 O5 H5 109.5
C15E N5 C13E 110.0(13)
C15E N5 C16E 124.1(9)
C13E N5 C16E 125.8(12)
C4 C5 C6 122.3(5)
C4 C5 O3 116.2(5)
C6 C5 O3 121.4(5)
C12 O6 H6 109.5
C15E N6 C14E 108.1(12)
C15E N6 C18E 122.3(9)
C14E N6 C18E 129.5(12)
C5 C6 C1 116.3(5)
C5 C6 C7 123.1(5)
C1 C6 C7 120.5(5)
C17 O7 H7 109.5
C21E N7 C20E 108.9(8)
C21E N7 C22E 123.9(8)
C20E N7 C22E 126.5(8)
C9 C7 C6 110.2(5)
C9 C7 C29 114.0(5)
C6 C7 C29 112.3(5)
C9 C7 H26 106.6
C6 C7 H26 106.6
C29 C7 H26 106.6
C18 O8 H8 109.5
C19E N8 C21E 108.6(9)
C19E N8 C23E 120.8(10)
C21E N8 C23E 130.7(9)
C13 C8 C9 122.9(6)
C13 C8 H27 118.5
C9 C8 H27 118.5
C19 O9 H9 109.5
C26E N9 C27E 109.2(15)
C26E N9 C28E 113(2)
C27E N9 C28E 135(2)
C8 C9 C10 117.0(5)
C8 C9 C7 123.3(5)
C10 C9 C7 119.6(5)
C24 O10 H10 109.5
C27E N10 C25E 103.3(13)
C27E N10 C29E 121.7(15)
C25E N10 C29E 134.7(16)
C27E N10 H29H 106.0
C25E N10 H29H 126.5
C29E N10 H29H 39.0
O4 C10 C11 120.2(5)
O4 C10 C9 118.4(5)
C11 C10 C9 121.4(5)
C25 O11 H11 108.1
O5 C11 C12 119.8(5)
O5 C11 C10 120.6(5)
C12 C11 C10 119.4(5)
C26 O12 H12 109.5
O6 C12 C11 120.3(5)
O6 C12 C13 119.4(5)
C11 C12 C13 120.3(5)
C43 O13 H13 109.5
C8 C13 C12 118.9(5)
C8 C13 C14 123.0(5)
C12 C13 C14 118.1(5)
C44 O14 H14 109.5
C13 C14 C16 111.2(5)
C13 C14 C32 112.0(5)
C16 C14 C32 111.2(5)
C13 C14 H29 107.4
C16 C14 H29 107.4
C32 C14 H29 107.4
C45 O15 H15 109.5
C20 C15 C16 122.6(5)
C20 C15 H30 118.7
C16 C15 H30 118.7
C50 O16 H16 109.5
C17 C16 C15 117.6(5)
C17 C16 C14 122.9(5)
C15 C16 C14 119.5(5)
C51 O17 H17 109.5
O7 C17 C18 115.7(5)
O7 C17 C16 123.8(5)
C18 C17 C16 120.5(5)
C52 O18 H18 109.5
O8 C18 C19 116.4(5)
O8 C18 C17 122.7(5)
C19 C18 C17 120.9(5)
C57 O19 H19 109.5
O9 C19 C18 121.0(5)
O9 C19 C20 118.7(5)
C18 C19 C20 120.1(5)
C58 O20 H20 109.5
C19 C20 C15 118.2(5)
C19 C20 C21 121.5(5)
C15 C20 C21 120.2(5)
C59 O21 H21 109.5
C35 C21 C20 113.0(5)
C35 C21 C23 114.5(5)
C20 C21 C23 109.7(5)
C35 C21 H31 106.3
C20 C21 H31 106.3
C23 C21 H31 106.3
C64 O22 H22 109.5
C27 C22 C23 123.3(6)
C27 C22 H32 118.3
C23 C22 H32 118.3
C65 O23 H23 109.5
C24 C23 C22 116.9(6)
C24 C23 C21 122.0(5)
C22 C23 C21 121.0(5)
C66 O24 H24 109.5
C23 C24 O10 126.4(6)
C23 C24 C25 121.3(6)
O10 C24 C25 112.2(5)
O11 C25 C26 119.0(6)
O11 C25 C24 122.2(5)
C26 C25 C24 118.7(6)
O12 C26 C27 119.6(5)
O12 C26 C25 119.0(6)
C27 C26 C25 121.3(6)
C26 C27 C22 118.2(5)
C26 C27 C28 119.2(5)
C22 C27 C28 122.5(5)
C27 C28 C2 111.5(5)
C27 C28 C38 112.0(5)
C2 C28 C38 111.8(5)
C27 C28 H28 107.0
C2 C28 H28 107.0
C38 C28 H28 107.0
C7 C29 C30 114.3(5)
C7 C29 H29A 108.7
C30 C29 H29A 108.7
C7 C29 H29B 108.7
C30 C29 H29B 108.7
H29A C29 H29B 107.6
C31 C30 C29 113.9(6)
C31 C30 H30A 108.8
C29 C30 H30A 108.8
C31 C30 H30B 108.8
C29 C30 H30B 108.8
H30A C30 H30B 107.7
C30 C31 H31A 109.5
C30 C31 H31B 109.5
H31A C31 H31B 109.5
C30 C31 H31C 109.5
H31A C31 H31C 109.5
H31B C31 H31C 109.5
C33 C32 C14 114.0(5)
C33 C32 H32A 108.8
C14 C32 H32A 108.8
C33 C32 H32B 108.8
C14 C32 H32B 108.8
H32A C32 H32B 107.7
C34 C33 C32 112.1(5)
C34 C33 H33A 109.2
C32 C33 H33A 109.2
C34 C33 H33B 109.2
C32 C33 H33B 109.2
H33A C33 H33B 107.9
C33 C34 H34A 109.5
C33 C34 H34B 109.5
H34A C34 H34B 109.5
C33 C34 H34C 109.5
H34A C34 H34C 109.5
H34B C34 H34C 109.5
C21 C35 C36 113.2(5)
C21 C35 H35A 108.9
C36 C35 H35A 108.9
C21 C35 H35B 108.9
C36 C35 H35B 108.9
H35A C35 H35B 107.8
C37 C36 C35 113.3(6)
C37 C36 H36A 108.9
C35 C36 H36A 108.9
C37 C36 H36B 108.9
C35 C36 H36B 108.9
H36A C36 H36B 107.7
C36 C37 H37A 109.5
C36 C37 H37B 109.5
H37A C37 H37B 109.5
C36 C37 H37C 109.5
H37A C37 H37C 109.5
H37B C37 H37C 109.5
C39 C38 C28 113.6(5)
C39 C38 H38A 108.9
C28 C38 H38A 108.9
C39 C38 H38B 108.9
C28 C38 H38B 108.9
H38A C38 H38B 107.7
C40 C39 C38 111.8(5)
C40 C39 H39A 109.3
C38 C39 H39A 109.3
C40 C39 H39B 109.3
C38 C39 H39B 109.3
H39A C39 H39B 107.9
C39 C40 H40A 109.5
C39 C40 H40B 109.5
H40A C40 H40B 109.5
C39 C40 H40C 109.5
H40A C40 H40C 109.5
H40B C40 H40C 109.5
C42 C41 C46 122.7(5)
C42 C41 H41 118.7
C46 C41 H41 118.7
C43 C42 C41 117.2(5)
C43 C42 C68 122.2(5)
C41 C42 C68 120.6(5)
C42 C43 O13 118.5(5)
C42 C43 C44 122.8(5)
O13 C43 C44 118.8(5)
O14 C44 C43 117.6(5)
O14 C44 C45 124.5(5)
C43 C44 C45 117.9(5)
C46 C45 O15 123.7(5)
C46 C45 C44 121.5(5)
O15 C45 C44 114.7(5)
C45 C46 C41 117.9(5)
C45 C46 C47 122.7(5)
C41 C46 C47 119.4(5)
C46 C47 C69 113.8(5)
C46 C47 C49 111.6(4)
C69 C47 C49 111.9(5)
C46 C47 H47 106.3
C69 C47 H47 106.3
C49 C47 H47 106.3
C49 C48 C53 123.1(5)
C49 C48 H48 118.5
C53 C48 H48 118.5
C50 C49 C48 117.7(5)
C50 C49 C47 120.7(5)
C48 C49 C47 121.6(5)
O16 C50 C49 119.1(5)
O16 C50 C51 119.6(5)
C49 C50 C51 121.3(5)
O17 C51 C50 121.2(5)
O17 C51 C52 119.3(5)
C50 C51 C52 119.4(5)
C53 C52 O18 118.7(5)
C53 C52 C51 121.1(5)
O18 C52 C51 120.2(5)
C52 C53 C48 117.4(5)
C52 C53 C54 120.2(5)
C48 C53 C54 122.5(5)
C72 C54 C53 114.6(5)
C72 C54 C56 110.7(5)
C53 C54 C56 110.5(5)
C72 C54 H54 106.9
C53 C54 H54 106.9
C56 C54 H54 106.9
C60 C55 C56 123.1(5)
C60 C55 H55 118.5
C56 C55 H55 118.5
C57 C56 C55 117.0(5)
C57 C56 C54 123.0(5)
C55 C56 C54 120.0(5)
C56 C57 C58 122.1(5)
C56 C57 O19 122.1(5)
C58 C57 O19 115.6(5)
O20 C58 C57 118.8(5)
O20 C58 C59 122.5(5)
C57 C58 C59 118.6(5)
O21 C59 C60 125.2(5)
O21 C59 C58 113.6(5)
C60 C59 C58 121.1(5)
C55 C60 C59 117.7(5)
C55 C60 C61 120.1(5)
C59 C60 C61 122.2(5)
C75 C61 C60 112.6(5)
C75 C61 C63 113.2(5)
C60 C61 C63 109.7(4)
C75 C61 H61 107.0
C60 C61 H61 107.0
C63 C61 H61 107.0
C67 C62 C63 122.9(6)
C67 C62 H62 118.5
C63 C62 H62 118.5
C64 C63 C62 118.6(5)
C64 C63 C61 119.7(5)
C62 C63 C61 121.8(5)
O22 C64 C65 122.5(5)
O22 C64 C63 118.4(5)
C65 C64 C63 119.0(5)
O23 C65 C66 121.0(5)
O23 C65 C64 118.1(5)
C66 C65 C64 120.9(6)
O24 C66 C65 114.2(6)
O24 C66 C67 124.5(5)
C65 C66 C67 121.3(5)
C62 C67 C66 117.2(5)
C62 C67 C68 121.4(5)
C66 C67 C68 121.5(5)
C67 C68 C78 114.0(5)
C67 C68 C42 110.2(5)
C78 C68 C42 112.6(5)
C67 C68 H68 106.5
C78 C68 H68 106.5
C42 C68 H68 106.5
C70 C69 C47 113.9(5)
C70 C69 H69A 108.8
C47 C69 H69A 108.8
C70 C69 H69B 108.8
C47 C69 H69B 108.8
H69A C69 H69B 107.7
C71 C70 C69 112.8(6)
C71 C70 H70A 109.0
C69 C70 H70A 109.0
C71 C70 H70B 109.0
C69 C70 H70B 109.0
H70A C70 H70B 107.8
C70 C71 H71A 109.5
C70 C71 H71B 109.5
H71A C71 H71B 109.5
C70 C71 H71C 109.5
H71A C71 H71C 109.5
H71B C71 H71C 109.5
C54 C72 C73 114.1(6)
C54 C72 H72A 108.7
C73 C72 H72A 108.7
C54 C72 H72B 108.7
C73 C72 H72B 108.7
H72A C72 H72B 107.6
C72 C73 C74 107.5(7)
C72 C73 H73A 110.2
C74 C73 H73A 110.2
C72 C73 H73B 110.2
C74 C73 H73B 110.2
H73A C73 H73B 108.5
C73 C74 H74A 109.5
C73 C74 H74B 109.5
H74A C74 H74B 109.5
C73 C74 H74C 109.5
H74A C74 H74C 109.5
H74B C74 H74C 109.5
C76 C75 C61 115.7(5)
C76 C75 H75A 108.4
C61 C75 H75A 108.4
C76 C75 H75B 108.4
C61 C75 H75B 108.4
H75A C75 H75B 107.4
C77 C76 C75 112.2(6)
C77 C76 H76A 109.2
C75 C76 H76A 109.2
C77 C76 H76B 109.2
C75 C76 H76B 109.2
H76A C76 H76B 107.9
C76 C77 H77A 109.5
C76 C77 H77B 109.5
H77A C77 H77B 109.5
C76 C77 H77C 109.5
H77A C77 H77C 109.5
H77B C77 H77C 109.5
C68 C78 C79 114.4(5)
C68 C78 H78A 108.7
C79 C78 H78A 108.7
C68 C78 H78B 108.7
C79 C78 H78B 108.7
H78A C78 H78B 107.6
C80 C79 C78 112.3(5)
C80 C79 H79A 109.1
C78 C79 H79A 109.1
C80 C79 H79B 109.1
C78 C79 H79B 109.1
H79A C79 H79B 107.9
C79 C80 H80A 109.5
C79 C80 H80B 109.5
H80A C80 H80B 109.5
C79 C80 H80C 109.5
H80A C80 H80C 109.5
H80B C80 H80C 109.5
C27F N9A C26F 107.8(10)
C27F N9A C28F 123.5(10)
C26F N9A C28F 128.7(11)
C25F N10A C27F 108.5(12)
C25F N10A C29F 114.3(17)
C27F N10A C29F 135.9(17)
N1 C1E C2E 107.1(13)
N1 C1E H1E 126.4
C2E C1E H1E 126.4
N2 C2E C1E 102.5(11)
N2 C2E H2E 128.7
C1E C2E H2E 128.7
N1 C3E N2 105.3(10)
N1 C3E H3E 127.4
N2 C3E H3E 127.4
N1 C4E H4E1 109.5
N1 C4E H4E2 109.5
H4E1 C4E H4E2 109.5
N1 C4E H4E3 109.5
H4E1 C4E H4E3 109.5
H4E2 C4E H4E3 109.5
C6E C5E N2 104.7(13)
C6E C5E H5E1 110.8
N2 C5E H5E1 110.8
C6E C5E H5E2 110.8
N2 C5E H5E2 110.8
H5E1 C5E H5E2 108.9
C5E C6E H6E1 109.5
C5E C6E H6E2 109.5
H6E1 C6E H6E2 109.5
C5E C6E H6E3 109.5
H6E1 C6E H6E3 109.5
H6E2 C6E H6E3 109.5
N3 C7E C8E 104.3(7)
N3 C7E H7E 127.8
C8E C7E H7E 127.8
N4 C8E C7E 106.4(8)
N4 C8E H8E 126.8
C7E C8E H8E 126.8
N3 C9E N4 108.6(7)
N3 C9E H9E 125.7
N4 C9E H9E 125.7
N3 C10E H10A 109.5
N3 C10E H10B 109.5
H10A C10E H10B 109.5
N3 C10E H10C 109.5
H10A C10E H10C 109.5
H10B C10E H10C 109.5
C12E C11E N4 108.3(9)
C12E C11E H11A 110.0
N4 C11E H11A 110.0
C12E C11E H11B 110.0
N4 C11E H11B 110.0
H11A C11E H11B 108.4
C11E C12E H12A 109.5
C11E C12E H12B 109.5
H12A C12E H12B 109.5
C11E C12E H12C 109.5
H12A C12E H12C 109.5
H12B C12E H12C 109.5
C14E C13E N5 107.6(14)
C14E C13E H13E 126.2
N5 C13E H13E 126.2
C13E C14E N6 107.6(11)
C13E C14E H14E 126.2
N6 C14E H14E 126.2
N6 C15E N5 106.7(9)
N6 C15E H15E 126.6
N5 C15E H15E 126.7
N5 C16E C17E 97.6(10)
N5 C16E H16A 112.8
C17E C16E H16A 111.6
N5 C16E H16B 112.1
C17E C16E H16B 111.9
H16A C16E H16B 110.4
N5 C16E H16C 109.2
C17E C16E H16C 76.1
H16A C16E H16C 135.6
H16B C16E H16C 37.0
N5 C16E H16D 109.6
C17E C16E H16D 41.4
H16A C16E H16D 70.5
H16B C16E H16D 133.2
H16C C16E H16D 108.5
N5 C16E H16E 109.9
C17E C16E H16E 147.2
H16A C16E H16E 41.5
H16B C16E H16E 74.4
H16C C16E H16E 109.6
H16D C16E H16E 110.0
C16E C17E H16D 38.2
H17A C17E H16D 88.6
H17B C17E H16D 88.0
H17C C17E H16D 147.7
N6 C18E C17F 90.6(10)
N6 C18E H18A 113.9
C17F C18E H18A 111.9
N6 C18E H18B 115.2
C17F C18E H18B 113.1
H18A C18E H18B 110.8
N6 C18E H18C 110.0
C17F C18E H18C 116.5
H18A C18E H18C 5.5
H18B C18E H18C 110.3
N6 C18E H18D 111.1
C17F C18E H18D 117.3
H18A C18E H18D 110.7
H18B C18E H18D 5.3
H18C C18E H18D 109.7
N6 C18E H18E 109.1
C17F C18E H18E 18.5
H18A C18E H18E 102.3
H18B C18E H18E 104.3
H18C C18E H18E 107.5
H18D C18E H18E 109.3
N8 C19E C20E 111.3(9)
N8 C19E H19E 124.3
C20E C19E H19E 124.3
C19E C20E N7 103.7(10)
C19E C20E H20E 128.2
N7 C20E H20E 128.2
N8 C21E N7 107.5(8)
N8 C21E H21E 126.2
N7 C21E H21E 126.2
N7 C22E H22A 109.5
N7 C22E H22B 109.5
H22A C22E H22B 109.5
N7 C22E H22C 109.5
H22A C22E H22C 109.5
H22B C22E H22C 109.5
N8 C23E C24E 110.0(8)
N8 C23E H23A 109.7
C24E C23E H23A 109.7
N8 C23E H23B 109.7
C24E C23E H23B 109.7
H23A C23E H23B 108.2
C23E C24E H24A 109.5
C23E C24E H24B 109.5
H24A C24E H24B 109.5
C23E C24E H24C 109.5
H24A C24E H24C 109.5
H24B C24E H24C 109.5
N10 C25E C26E 108.6(16)
N10 C25E H25E 125.7
C26E C25E H25E 125.7
N9 C26E C25E 101.8(16)
N9 C26E H26E 129.1
C25E C26E H26E 129.1
N9 C27E N10 108.3(13)
N9 C27E H27E 125.8
N10 C27E H27E 125.8
N9 C28E H28A 108.9
N9 C28E H28B 108.9
H28A C28E H28B 107.7
N9 C28E H28D 129.1
H28A C28E H28D 120.5
H28B C28E H28D 68.3
N9 C28E H28E 132.4
H28A C28E H28E 67.8
H28B C28E H28E 117.4
H28D C28E H28E 64.2
N10 C29E H29C 108.7
N10 C29E H29D 109.2
H29C C29E H29D 110.4
N10 C29E H29E 108.8
H29C C29E H29E 109.3
H29D C29E H29E 110.5
N10 C29E H29H 74.1
H29C C29E H29H 113.0
H29D C29E H29H 132.5
H29E C29E H29H 35.9
N10 C29E H29I 146.7
H29C C29E H29I 38.6
H29D C29E H29I 92.9
H29E C29E H29I 84.9
H29H C29E H29I 109.2
N10 C29E H29J 98.2
H29C C29E H29J 134.2
H29D C29E H29J 23.9
H29E C29E H29J 95.5
H29H C29E H29J 109.6
H29I C29E H29J 110.8
C18E C17F H17D 109.5
C18E C17F H17E 109.5
H17D C17F H17E 109.5
C18E C17F H17F 109.5
H17D C17F H17F 109.5
H17E C17F H17F 109.5
C18E C17F H18E 26.3
H17D C17F H18E 125.4
H17E C17F H18E 83.8
H17F C17F H18E 115.2
N10A C25F C26F 106.7(12)
N10A C25F H25F 126.7
C26F C25F H25F 126.7
N9A C26F C25F 106.9(11)
N9A C26F H26F 126.5
C25F C26F H26F 126.5
N9A C27F N10A 109.4(11)
N9A C27F H27F 125.3
N10A C27F H27F 125.3
N9A C28F H28C 110.0
N9A C28F H28D 109.0
H28C C28F H28D 110.8
N9A C28F H28E 108.5
H28C C28F H28E 110.2
H28D C28F H28E 108.2
N9A C28F H28F 75.9
H28C C28F H28F 40.7
H28D C28F H28F 103.1
H28E C28F H28F 144.5
N9A C28F H28G 133.3
H28C C28F H28G 100.7
H28D C28F H28G 24.8
H28E C28F H28G 92.0
H28F C28F H28G 110.8
N9A C28F H28H 110.8
H28C C28F H28H 78.4
H28D C28F H28H 132.5
H28E C28F H28H 33.7
H28F C28F H28H 110.9
H28G C28F H28H 109.2
N10A C29F H29F 112.7
N10A C29F H29G 112.7
H29F C29F H29G 110.2
C2S C1S O4S 123.2(12)
C2S C1S H1S1 106.5
O4S C1S H1S1 106.5
C2S C1S H1S2 106.5
O4S C1S H1S2 106.5
H1S1 C1S H1S2 106.5
O8S C3S C4S 109.1(8)
O8S C3S H3S1 109.9
C4S C3S H3S1 109.9
O8S C3S H3S2 109.9
C4S C3S H3S2 109.9
H3S1 C3S H3S2 108.3
C1S O4S S1 109.4(5)
C3S C4S H4S1 109.5
C3S C4S H4S2 109.5
H4S1 C4S H4S2 109.5
C3S C4S H4S3 109.5
H4S1 C4S H4S3 109.5
H4S2 C4S H4S3 109.5
O16S C7S C8S 111.0(8)
O16S C7S H7S1 109.4
C8S C7S H7S1 109.4
O16S C7S H7S2 109.4
C8S C7S H7S2 109.4
H7S1 C7S H7S2 108.0
C3S O8S S2 119.9(6)
C7S C8S H8S1 109.5
C7S C8S H8S2 109.5
H8S1 C8S H8S2 109.5
C7S C8S H8S3 109.5
H8S1 C8S H8S3 109.5
H8S2 C8S H8S3 109.5
O20S C9S C10S 109.6(10)
O20S C9S H9S1 109.7
C10S C9S H9S1 109.7
O20S C9S H9S2 109.7
C10S C9S H9S2 109.7
H9S1 C9S H9S2 108.2
C9S C10S H10D 109.5
C9S C10S H10E 109.5
H10D C10S H10E 109.5
C9S C10S H10F 109.5
H10D C10S H10F 109.5
H10E C10S H10F 109.5
C5S O12S S3 116.9(10)
C7S O16S S4 116.6(5)
C9S O20S S5 116.4(7)
C1S C2S H2S1 109.5
C1S C2S H2S2 109.5
H2S1 C2S H2S2 109.5
C1S C2S H2S3 109.5
H2S1 C2S H2S3 109.5
H2S2 C2S H2S3 109.5
C6S C5S O12S 111.2(16)
C6S C5S H5S1 109.4
O12S C5S H5S1 109.4
C6S C5S H5S2 109.4
O12S C5S H5S2 109.4
H5S1 C5S H5S2 108.0
C5S C6S H6S1 118.3
C5S C6S H6S2 110.8
H6S1 C6S H6S2 108.4
C5S C6S H6S3 108.6
H6S1 C6S H6S3 108.4
H6S2 C6S H6S3 100.9

loop_
_geom_bond_atom_site_label_1
_geom_bond_atom_site_label_2
_geom_bond_distance
S1 O1S 1.432(6)
S1 O2S 1.435(7)
S1 O3S 1.445(6)
S1 O4S 1.614(6)
O1 C3 1.371(7)
O1 H1 0.8400
N1 C1E 1.23(2)
N1 C3E 1.312(13)
N1 C4E 1.489(19)
C1 C2 1.398(8)
C1 C6 1.408(8)
C1 H25 0.9500
S2 O6S 1.440(6)
S2 O5S 1.462(5)
S2 O7S 1.477(5)
S2 O8S 1.552(5)
O2 C4 1.379(7)
O2 H2 0.8400
N2 C3E 1.313(14)
N2 C2E 1.328(19)
N2 C5E 1.529(18)
C2 C3 1.408(8)
C2 C28 1.532(8)
S3 O11S 1.368(9)
S3 O10S 1.382(8)
S3 O9S 1.436(7)
S3 O12S 1.706(10)
O3 C5 1.407(6)
O3 H3 0.8400
N3 C9E 1.286(9)
N3 C7E 1.328(10)
N3 C10E 1.488(10)
C3 C4 1.401(8)
S4 O13S 1.446(5)
S4 O15S 1.451(5)
S4 O14S 1.455(5)
S4 O16S 1.580(5)
O4 C10 1.378(7)
O4 H4 0.8400
N4 C9E 1.301(9)
N4 C8E 1.379(11)
N4 C11E 1.513(12)
C4 C5 1.385(8)
S5 O18S 1.411(6)
S5 O19S 1.423(6)
S5 O17S 1.426(6)
S5 O20S 1.632(9)
O5 C11 1.376(7)
O5 H5 0.8400
N5 C15E 1.331(12)
N5 C13E 1.375(13)
N5 C16E 1.485(16)
C5 C6 1.401(8)
O6 C12 1.372(7)
O6 H6 0.8400
N6 C15E 1.303(13)
N6 C14E 1.428(17)
N6 C18E 1.531(17)
C6 C7 1.522(8)
O7 C17 1.387(7)
O7 H7 0.8400
N7 C21E 1.341(11)
N7 C20E 1.372(12)
N7 C22E 1.618(15)
C7 C9 1.510(8)
C7 C29 1.528(9)
C7 H26 1.0000
O8 C18 1.385(7)
O8 H8 0.8400
N8 C19E 1.298(13)
N8 C21E 1.318(12)
N8 C23E 1.447(12)
C8 C13 1.393(8)
C8 C9 1.399(8)
C8 H27 0.9500
O9 C19 1.384(7)
O9 H9 0.8400
N9 C26E 1.355(17)
N9 C27E 1.355(16)
N9 C28E 1.439(19)
C9 C10 1.417(8)
O10 C24 1.379(8)
O10 H10 0.8400
N10 C27E 1.394(16)
N10 C25E 1.402(17)
N10 C29E 1.446(15)
N10 H29H 1.5114
C10 C11 1.406(9)
O11 C25 1.356(8)
O11 H11 0.8529
C11 C12 1.402(8)
O12 C26 1.372(8)
O12 H12 0.8400
C12 C13 1.405(9)
O13 C43 1.392(7)
O13 H13 0.8400
C13 C14 1.528(8)
O14 C44 1.347(7)
O14 H14 0.8400
C14 C16 1.537(8)
C14 C32 1.562(9)
C14 H29 1.0000
O15 C45 1.394(7)
O15 H15 0.8400
C15 C20 1.396(8)
C15 C16 1.405(8)
C15 H30 0.9500
O16 C50 1.371(7)
O16 H16 0.8400
C16 C17 1.394(8)
O17 C51 1.366(8)
O17 H17 0.8400
C17 C18 1.394(8)
O18 C52 1.391(7)
O18 H18 0.8400
C18 C19 1.389(8)
O19 C57 1.406(7)
O19 H19 0.8400
C19 C20 1.395(8)
O20 C58 1.367(7)
O20 H20 0.8400
C20 C21 1.537(8)
O21 C59 1.385(7)
O21 H21 0.8400
C21 C35 1.515(9)
C21 C23 1.542(9)
C21 H31 1.0000
O22 C64 1.373(7)
O22 H22 0.8400
C22 C27 1.385(8)
C22 C23 1.425(8)
C22 H32 0.9500
O23 C65 1.382(8)
O23 H23 0.8400
C23 C24 1.371(9)
O24 C66 1.388(7)
O24 H24 0.8400
C24 C25 1.426(9)
C25 C26 1.406(9)
C26 C27 1.373(9)
C27 C28 1.527(8)
C28 C38 1.556(8)
C28 H28 1.0000
C29 C30 1.540(9)
C29 H29A 0.9900
C29 H29B 0.9900
C30 C31 1.521(12)
C30 H30A 0.9900
C30 H30B 0.9900
C31 H31A 0.9800
C31 H31B 0.9800
C31 H31C 0.9800
C32 C33 1.519(8)
C32 H32A 0.9900
C32 H32B 0.9900
C33 C34 1.507(10)
C33 H33A 0.9900
C33 H33B 0.9900
C34 H34A 0.9800
C34 H34B 0.9800
C34 H34C 0.9800
C35 C36 1.533(9)
C35 H35A 0.9900
C35 H35B 0.9900
C36 C37 1.532(11)
C36 H36A 0.9900
C36 H36B 0.9900
C37 H37A 0.9800
C37 H37B 0.9800
C37 H37C 0.9800
C38 C39 1.555(8)
C38 H38A 0.9900
C38 H38B 0.9900
C39 C40 1.510(10)
C39 H39A 0.9900
C39 H39B 0.9900
C40 H40A 0.9800
C40 H40B 0.9800
C40 H40C 0.9800
C41 C42 1.401(8)
C41 C46 1.406(8)
C41 H41 0.9500
C42 C43 1.383(8)
C42 C68 1.533(8)
C43 C44 1.404(8)
C44 C45 1.409(8)
C45 C46 1.388(8)
C46 C47 1.524(8)
C47 C69 1.537(8)
C47 C49 1.547(7)
C47 H47 1.0000
C48 C49 1.397(8)
C48 C53 1.400(8)
C48 H48 0.9500
C49 C50 1.381(9)
C50 C51 1.393(8)
C51 C52 1.403(8)
C52 C53 1.386(9)
C53 C54 1.532(8)
C54 C72 1.521(9)
C54 C56 1.549(7)
C54 H54 1.0000
C55 C60 1.392(8)
C55 C56 1.410(8)
C55 H55 0.9500
C56 C57 1.388(8)
C57 C58 1.398(9)
C58 C59 1.411(8)
C59 C60 1.399(8)
C60 C61 1.543(8)
C61 C75 1.521(9)
C61 C63 1.547(8)
C61 H61 1.0000
C62 C67 1.388(8)
C62 C63 1.405(9)
C62 H62 0.9500
C63 C64 1.401(8)
C64 C65 1.393(9)
C65 C66 1.391(9)
C66 C67 1.394(9)
C67 C68 1.520(8)
C68 C78 1.527(9)
C68 H68 1.0000
C69 C70 1.526(8)
C69 H69A 0.9900
C69 H69B 0.9900
C70 C71 1.497(10)
C70 H70A 0.9900
C70 H70B 0.9900
C71 H71A 0.9800
C71 H71B 0.9800
C71 H71C 0.9800
C72 C73 1.533(9)
C72 H72A 0.9900
C72 H72B 0.9900
C73 C74 1.647(15)
C73 H73A 0.9900
C73 H73B 0.9900
C74 H74A 0.9800
C74 H74B 0.9800
C74 H74C 0.9800
C75 C76 1.509(8)
C75 H75A 0.9900
C75 H75B 0.9900
C76 C77 1.505(10)
C76 H76A 0.9900
C76 H76B 0.9900
C77 H77A 0.9800
C77 H77B 0.9800
C77 H77C 0.9800
C78 C79 1.542(8)
C78 H78A 0.9900
C78 H78B 0.9900
C79 C80 1.510(10)
C79 H79A 0.9900
C79 H79B 0.9900
C80 H80A 0.9800
C80 H80B 0.9800
C80 H80C 0.9800
N9A C27F 1.338(14)
N9A C26F 1.398(13)
N9A C28F 1.442(14)
N10A C25F 1.356(15)
N10A C27F 1.389(15)
N10A C29F 1.482(18)
C1E C2E 1.43(3)
C1E H1E 0.9500
C2E H2E 0.9500
C3E H3E 0.9500
C4E H4E1 0.9800
C4E H4E2 0.9800
C4E H4E3 0.9800
C5E C6E 1.52(2)
C5E H5E1 0.9900
C5E H5E2 0.9900
C6E H6E1 0.9800
C6E H6E2 0.9800
C6E H6E3 0.9800
C7E C8E 1.381(14)
C7E H7E 0.9500
C8E H8E 0.9500
C9E H9E 0.9500
C10E H10A 0.9800
C10E H10B 0.9800
C10E H10C 0.9800
C11E C12E 1.465(17)
C11E H11A 0.9900
C11E H11B 0.9900
C12E H12A 0.9800
C12E H12B 0.9800
C12E H12C 0.9800
C13E C14E 1.27(2)
C13E H13E 0.9500
C14E H14E 0.9500
C15E H15E 0.9500
C16E C17E 1.563(18)
C16E H16A 0.9809
C16E H16B 0.9918
C16E H16C 0.9887
C16E H16D 0.9837
C16E H16E 0.9696
C17E H17A 0.9800
C17E H17B 0.9800
C17E H17C 0.9800
C17E H16D 1.0501
C18E C17F 1.58(3)
C18E H18A 1.0007
C18E H18B 0.9792
C18E H18C 0.9892
C18E H18D 0.9678
C18E H18E 0.9946
C19E C20E 1.345(15)
C19E H19E 0.9500
C20E H20E 0.9500
C21E H21E 0.9500
C22E H22A 0.9800
C22E H22B 0.9800
C22E H22C 0.9800
C23E C24E 1.500(16)
C23E H23A 0.9900
C23E H23B 0.9900
C24E H24A 0.9800
C24E H24B 0.9800
C24E H24C 0.9800
C25E C26E 1.408(18)
C25E H25E 0.9500
C26E H26E 0.9500
C27E H27E 0.9500
C28E H28A 0.9900
C28E H28B 0.9900
C28E H28D 1.5129
C28E H28E 1.5006
C29E H29C 0.9815
C29E H29D 0.9675
C29E H29E 0.9809
C29E H29H 0.9884
C29E H29I 0.9747
C29E H29J 0.9694
C17F H17D 0.9800
C17F H17E 0.9800
C17F H17F 0.9800
C17F H18E 0.7145
C25F C26F 1.421(16)
C25F H25F 0.9500
C26F H26F 0.9500
C27F H27F 0.9500
C28F H28C 0.9598
C28F H28D 0.9842
C28F H28E 0.9914
C28F H28F 0.9619
C28F H28G 0.9824
C28F H28H 0.9806
C29F H29F 0.9900
C29F H29G 0.9900
C1S C2S 1.313(15)
C1S O4S 1.468(8)
C1S H1S1 0.9900
C1S H1S2 0.9900
C3S O8S 1.410(10)
C3S C4S 1.510(15)
C3S H3S1 0.9900
C3S H3S2 0.9900
C4S H4S1 0.9800
C4S H4S2 0.9800
C4S H4S3 0.9800
C7S O16S 1.454(10)
C7S C8S 1.493(14)
C7S H7S1 0.9900
C7S H7S2 0.9900
C8S H8S1 0.9800
C8S H8S2 0.9800
C8S H8S3 0.9800
C9S O20S 1.428(13)
C9S C10S 1.477(17)
C9S H9S1 0.9900
C9S H9S2 0.9900
C10S H10D 0.9800
C10S H10E 0.9800
C10S H10F 0.9800
O12S C5S 1.52(2)
C2S H2S1 0.9800
C2S H2S2 0.9800
C2S H2S3 0.9800
C5S C6S 1.455(17)
C5S H5S1 0.9900
C5S H5S2 0.9900
C6S H6S1 0.9339
C6S H6S2 1.0376
C6S H6S3 1.0381

loop_
_geom_torsion_atom_site_label_1
_geom_torsion_atom_site_label_2
_geom_torsion_atom_site_label_3
_geom_torsion_atom_site_label_4
_geom_torsion
C6 C1 C2 C3 -2.6(9)
C6 C1 C2 C28 178.4(5)
C1 C2 C3 O1 179.4(5)
C28 C2 C3 O1 -1.6(9)
C1 C2 C3 C4 1.1(8)
C28 C2 C3 C4 -179.9(5)
O1 C3 C4 O2 0.6(8)
C2 C3 C4 O2 179.0(5)
O1 C3 C4 C5 -177.5(5)
C2 C3 C4 C5 0.9(8)
O2 C4 C5 C6 -179.7(5)
C3 C4 C5 C6 -1.6(9)
O2 C4 C5 O3 0.9(8)
C3 C4 C5 O3 179.1(5)
C4 C5 C6 C1 0.2(8)
O3 C5 C6 C1 179.5(5)
C4 C5 C6 C7 178.0(5)
O3 C5 C6 C7 -2.6(8)
C2 C1 C6 C5 1.9(8)
C2 C1 C6 C7 -176.0(5)
C5 C6 C7 C9 104.2(6)
C1 C6 C7 C9 -78.0(7)
C5 C6 C7 C29 -127.4(6)
C1 C6 C7 C29 50.3(7)
C13 C8 C9 C10 2.5(8)
C13 C8 C9 C7 -175.4(5)
C6 C7 C9 C8 99.1(6)
C29 C7 C9 C8 -28.4(8)
C6 C7 C9 C10 -78.8(6)
C29 C7 C9 C10 153.8(5)
C8 C9 C10 O4 177.5(5)
C7 C9 C10 O4 -4.4(8)
C8 C9 C10 C11 -2.9(8)
C7 C9 C10 C11 175.1(5)
O4 C10 C11 O5 5.7(8)
C9 C10 C11 O5 -173.9(5)
O4 C10 C11 C12 -179.1(5)
C9 C10 C11 C12 1.3(9)
O5 C11 C12 O6 -4.0(8)
C10 C11 C12 O6 -179.3(5)
O5 C11 C12 C13 176.0(5)
C10 C11 C12 C13 0.8(8)
C9 C8 C13 C12 -0.5(8)
C9 C8 C13 C14 -179.3(5)
O6 C12 C13 C8 178.9(5)
C11 C12 C13 C8 -1.2(8)
O6 C12 C13 C14 -2.3(8)
C11 C12 C13 C14 177.6(5)
C8 C13 C14 C16 -101.9(6)
C12 C13 C14 C16 79.3(6)
C8 C13 C14 C32 23.2(7)
C12 C13 C14 C32 -155.6(5)
C20 C15 C16 C17 -2.0(9)
C20 C15 C16 C14 177.5(5)
C13 C14 C16 C17 -105.6(6)
C32 C14 C16 C17 128.9(6)
C13 C14 C16 C15 75.0(7)
C32 C14 C16 C15 -50.6(7)
C15 C16 C17 O7 179.0(5)
C14 C16 C17 O7 -0.4(9)
C15 C16 C17 C18 0.8(9)
C14 C16 C17 C18 -178.6(5)
O7 C17 C18 O8 2.7(9)
C16 C17 C18 O8 -179.0(6)
O7 C17 C18 C19 -177.5(5)
C16 C17 C18 C19 0.9(9)
O8 C18 C19 O9 3.0(8)
C17 C18 C19 O9 -176.8(5)
O8 C18 C19 C20 178.4(5)
C17 C18 C19 C20 -1.5(9)
O9 C19 C20 C15 175.8(5)
C18 C19 C20 C15 0.3(9)
O9 C19 C20 C21 -4.7(8)
C18 C19 C20 C21 179.9(6)
C16 C15 C20 C19 1.4(9)
C16 C15 C20 C21 -178.1(6)
C19 C20 C21 C35 -128.2(6)
C15 C20 C21 C35 51.3(7)
C19 C20 C21 C23 102.6(6)
C15 C20 C21 C23 -77.8(7)
C27 C22 C23 C24 -3.6(8)
C27 C22 C23 C21 179.9(5)
C35 C21 C23 C24 156.4(5)
C20 C21 C23 C24 -75.3(7)
C35 C21 C23 C22 -27.2(8)
C20 C21 C23 C22 101.1(6)
C22 C23 C24 O10 -179.1(5)
C21 C23 C24 O10 -2.6(9)
C22 C23 C24 C25 4.2(9)
C21 C23 C24 C25 -179.4(5)
C23 C24 C25 O11 179.6(6)
O10 C24 C25 O11 2.4(8)
C23 C24 C25 C26 -3.9(9)
O10 C24 C25 C26 178.9(5)
O11 C25 C26 O12 -2.0(8)
C24 C25 C26 O12 -178.6(5)
O11 C25 C26 C27 179.5(5)
C24 C25 C26 C27 2.9(9)
O12 C26 C27 C22 179.3(5)
C25 C26 C27 C22 -2.2(8)
O12 C26 C27 C28 2.7(8)
C25 C26 C27 C28 -178.8(5)
C23 C22 C27 C26 2.6(8)
C23 C22 C27 C28 179.0(5)
C26 C27 C28 C2 78.0(6)
C22 C27 C28 C2 -98.4(6)
C26 C27 C28 C38 -155.8(5)
C22 C27 C28 C38 27.8(7)
C1 C2 C28 C27 75.7(7)
C3 C2 C28 C27 -103.3(6)
C1 C2 C28 C38 -50.6(7)
C3 C2 C28 C38 130.4(5)
C9 C7 C29 C30 -172.4(5)
C6 C7 C29 C30 61.3(7)
C7 C29 C30 C31 -170.2(6)
C13 C14 C32 C33 171.3(5)
C16 C14 C32 C33 -63.6(6)
C14 C32 C33 C34 178.8(5)
C20 C21 C35 C36 60.1(7)
C23 C21 C35 C36 -173.4(5)
C21 C35 C36 C37 -175.3(5)
C27 C28 C38 C39 171.6(5)
C2 C28 C38 C39 -62.4(6)
C28 C38 C39 C40 179.5(5)
C46 C41 C42 C43 -2.9(8)
C46 C41 C42 C68 178.0(5)
C41 C42 C43 O13 -177.1(5)
C68 C42 C43 O13 2.0(8)
C41 C42 C43 C44 2.1(8)
C68 C42 C43 C44 -178.9(5)
C42 C43 C44 O14 -179.9(5)
O13 C43 C44 O14 -0.7(8)
C42 C43 C44 C45 -0.5(9)
O13 C43 C44 C45 178.6(5)
O14 C44 C45 C46 179.0(6)
C43 C44 C45 C46 -0.3(9)
O14 C44 C45 O15 -0.1(8)
C43 C44 C45 O15 -179.5(5)
O15 C45 C46 C41 178.6(5)
C44 C45 C46 C41 -0.5(8)
O15 C45 C46 C47 -2.0(9)
C44 C45 C46 C47 178.9(5)
C42 C41 C46 C45 2.1(8)
C42 C41 C46 C47 -177.3(5)
C45 C46 C47 C69 -129.0(6)
C41 C46 C47 C69 50.4(7)
C45 C46 C47 C49 103.1(6)
C41 C46 C47 C49 -77.5(6)
C53 C48 C49 C50 -1.1(8)
C53 C48 C49 C47 -178.7(5)
C46 C47 C49 C50 -78.3(6)
C69 C47 C49 C50 152.8(5)
C46 C47 C49 C48 99.2(6)
C69 C47 C49 C48 -29.7(7)
C48 C49 C50 O16 -179.4(5)
C47 C49 C50 O16 -1.8(8)
C48 C49 C50 C51 2.8(8)
C47 C49 C50 C51 -179.7(5)
O16 C50 C51 O17 4.3(8)
C49 C50 C51 O17 -177.9(5)
O16 C50 C51 C52 -179.4(5)
C49 C50 C51 C52 -1.6(8)
O17 C51 C52 C53 175.0(5)
C50 C51 C52 C53 -1.4(9)
O17 C51 C52 O18 -4.0(8)
C50 C51 C52 O18 179.6(5)
O18 C52 C53 C48 -178.1(5)
C51 C52 C53 C48 2.9(8)
O18 C52 C53 C54 0.8(8)
C51 C52 C53 C54 -178.3(5)
C49 C48 C53 C52 -1.7(8)
C49 C48 C53 C54 179.5(5)
C52 C53 C54 C72 -152.7(6)
C48 C53 C54 C72 26.1(8)
C52 C53 C54 C56 81.4(7)
C48 C53 C54 C56 -99.8(6)
C60 C55 C56 C57 -6.0(8)
C60 C55 C56 C54 174.7(5)
C72 C54 C56 C57 127.6(6)
C53 C54 C56 C57 -104.4(6)
C72 C54 C56 C55 -53.2(7)
C53 C54 C56 C55 74.8(7)
C55 C56 C57 C58 7.1(8)
C54 C56 C57 C58 -173.6(5)
C55 C56 C57 O19 -178.3(5)
C54 C56 C57 O19 1.0(8)
C56 C57 C58 O20 177.9(5)
O19 C57 C58 O20 3.0(8)
C56 C57 C58 C59 -5.8(9)
O19 C57 C58 C59 179.2(5)
O20 C58 C59 O21 -4.1(8)
C57 C58 C59 O21 179.8(5)
O20 C58 C59 C60 179.2(5)
C57 C58 C59 C60 3.1(8)
C56 C55 C60 C59 3.5(8)
C56 C55 C60 C61 -175.1(5)
O21 C59 C60 C55 -178.3(5)
C58 C59 C60 C55 -2.0(8)
O21 C59 C60 C61 0.3(9)
C58 C59 C60 C61 176.6(5)
C55 C60 C61 C75 52.7(7)
C59 C60 C61 C75 -125.9(6)
C55 C60 C61 C63 -74.4(6)
C59 C60 C61 C63 107.0(6)
C67 C62 C63 C64 -0.6(8)
C67 C62 C63 C61 178.3(5)
C75 C61 C63 C64 153.5(5)
C60 C61 C63 C64 -79.7(6)
C75 C61 C63 C62 -25.3(7)
C60 C61 C63 C62 101.4(6)
C62 C63 C64 O22 -179.5(5)
C61 C63 C64 O22 1.6(8)
C62 C63 C64 C65 2.7(8)
C61 C63 C64 C65 -176.2(5)
O22 C64 C65 O23 0.2(8)
C63 C64 C65 O23 177.9(5)
O22 C64 C65 C66 178.7(5)
C63 C64 C65 C66 -3.6(9)
O23 C65 C66 O24 0.5(9)
C64 C65 C66 O24 -178.0(5)
O23 C65 C66 C67 -179.2(5)
C64 C65 C66 C67 2.4(9)
C63 C62 C67 C66 -0.7(9)
C63 C62 C67 C68 179.2(5)
O24 C66 C67 C62 -179.8(6)
C65 C66 C67 C62 -0.2(9)
O24 C66 C67 C68 0.3(9)
C65 C66 C67 C68 180.0(5)
C62 C67 C68 C78 28.2(7)
C66 C67 C68 C78 -152.0(5)
C62 C67 C68 C42 -99.5(6)
C66 C67 C68 C42 80.4(7)
C43 C42 C68 C67 -101.7(6)
C41 C42 C68 C67 77.3(7)
C43 C42 C68 C78 129.8(6)
C41 C42 C68 C78 -51.1(7)
C46 C47 C69 C70 61.6(6)
C49 C47 C69 C70 -170.6(5)
C47 C69 C70 C71 -176.5(5)
C53 C54 C72 C73 167.2(6)
C56 C54 C72 C73 -67.0(7)
C54 C72 C73 C74 -76.8(8)
C60 C61 C75 C76 62.2(6)
C63 C61 C75 C76 -172.7(5)
C61 C75 C76 C77 176.6(6)
C67 C68 C78 C79 174.2(5)
C42 C68 C78 C79 -59.4(7)
C68 C78 C79 C80 179.2(5)
C3E N1 C1E C2E -1.4(14)
C4E N1 C1E C2E 178.5(10)
C3E N2 C2E C1E -2.8(13)
C5E N2 C2E C1E 179.0(10)
N1 C1E C2E N2 2.5(14)
C1E N1 C3E N2 -0.3(12)
C4E N1 C3E N2 179.8(9)
C2E N2 C3E N1 2.1(11)
C5E N2 C3E N1 -179.4(8)
C3E N2 C5E C6E -103.4(13)
C2E N2 C5E C6E 74.8(15)
C9E N3 C7E C8E -2.5(12)
C10E N3 C7E C8E 176.1(10)
C9E N4 C8E C7E -2.1(13)
C11E N4 C8E C7E -180.0(10)
N3 C7E C8E N4 2.7(13)
C7E N3 C9E N4 1.3(10)
C10E N3 C9E N4 -177.4(8)
C8E N4 C9E N3 0.6(10)
C11E N4 C9E N3 178.6(8)
C9E N4 C11E C12E 110.2(12)
C8E N4 C11E C12E -72.3(15)
C15E N5 C13E C14E 1.1(13)
C16E N5 C13E C14E -175.6(11)
N5 C13E C14E N6 0.3(14)
C15E N6 C14E C13E -1.6(13)
C18E N6 C14E C13E -179.2(10)
C14E N6 C15E N5 2.3(10)
C18E N6 C15E N5 180.0(8)
C13E N5 C15E N6 -2.1(11)
C16E N5 C15E N6 174.7(9)
C15E N5 C16E C17E -111.5(11)
C13E N5 C16E C17E 64.8(12)
C15E N6 C18E C17F 107.7(13)
C14E N6 C18E C17F -75.1(14)
C21E N8 C19E C20E -2.0(12)
C23E N8 C19E C20E 176.8(8)
N8 C19E C20E N7 2.6(12)
C21E N7 C20E C19E -2.3(11)
C22E N7 C20E C19E -172.8(8)
C19E N8 C21E N7 0.5(10)
C23E N8 C21E N7 -178.2(8)
C20E N7 C21E N8 1.2(10)
C22E N7 C21E N8 172.0(8)
C19E N8 C23E C24E -167.0(9)
C21E N8 C23E C24E 11.5(13)
C27E N10 C25E C26E 17(3)
C29E N10 C25E C26E -156(2)
C27E N9 C26E C25E 29(3)
C28E N9 C26E C25E -169(3)
N10 C25E C26E N9 -28(3)
C26E N9 C27E N10 -20(3)
C28E N9 C27E N10 -176(3)
C25E N10 C27E N9 1(2)
C29E N10 C27E N9 175.3(18)
C27F N10A C25F C26F 7(2)
C29F N10A C25F C26F 176.5(19)
C27F N9A C26F C25F 6.2(16)
C28F N9A C26F C25F -173.5(13)
N10A C25F C26F N9A -8.4(18)
C26F N9A C27F N10A -1.8(17)
C28F N9A C27F N10A 178.0(13)
C25F N10A C27F N9A -4(2)
C29F N10A C27F N9A -169(2)
C2S C1S O4S S1 97.8(13)
O1S S1 O4S C1S 169.9(6)
O2S S1 O4S C1S -69.2(7)
O3S S1 O4S C1S 48.4(7)
C4S C3S O8S S2 -178.9(8)
O6S S2 O8S C3S 59.4(7)
O5S S2 O8S C3S -62.8(7)
O7S S2 O8S C3S 179.0(7)
O11S S3 O12S C5S 54.4(12)
O10S S3 O12S C5S -68.8(11)
O9S S3 O12S C5S 173.7(10)
C8S C7S O16S S4 166.5(8)
O13S S4 O16S C7S 50.3(7)
O15S S4 O16S C7S 171.1(6)
O14S S4 O16S C7S -70.4(6)
C10S C9S O20S S5 167.1(9)
O18S S5 O20S C9S 175.7(9)
O19S S5 O20S C9S -65.7(10)
O17S S5 O20S C9S 55.0(10)
S3 O12S C5S C6S -102.3(16)
